data_4310023
loop_
_publ_author_name
'Louise A. Berben'
'Jeffrey R. Long'

_publ_contact_author
;
        Jeffrey R. Long
        Department of Chemistry
        University of California, Berkeley
        United States of America
;
_publ_contact_author_email jrlong@berkeley.edu
_publ_contact_author_fax '510 643-3832'
_publ_contact_author_phone '510 642-0860'
_publ_section_title
;
Homoleptic Trimethylsilylacetylide Complexes of Chromium(III), Iron(II),
and Cobalt(III): Syntheses, Structures, and Ligand Field Parameters
;
_journal_name_full 'Inorganic Chemistry'
_journal_page_first 8459
_journal_page_last 8468
_journal_paper_doi 10.1021/ic051551z
_journal_volume 44
_journal_year 2005
_chemical_compound_source synthetic
_chemical_formula_structural
;
 [Li8(CrO(CCSi(CH3)3)3)2O2](C4H10O2)4(LiCCSi(CH3)3)6
;
_chemical_formula_sum 'C76 H148 Cr2 Li14 O12 Si12'
_chemical_formula_weight 1792.18
_chemical_name_systematic
; 
 ? 
;
_space_group_IT_number 7
_symmetry_cell_setting monoclinic
_symmetry_space_group_name_Hall 'P -2yac'
_symmetry_space_group_name_H-M 'P 1 n 1'
_atom_sites_solution_hydrogens geom
_atom_sites_solution_primary direct
_atom_sites_solution_secondary difmap
_audit_creation_method SHELXL
_cell_angle_alpha 90.00
_cell_angle_beta 95.467(12)
_cell_angle_gamma 90.00
_cell_formula_units_Z 2
_cell_length_a 14.258(5)
_cell_length_b 17.936(6)
_cell_length_c 22.374(8)
_cell_measurement_reflns_used 90
_cell_measurement_temperature 293(2)
_cell_volume 5696(3)
_computing_cell_refinement
;
  SMART (Siemens, 1995), SAINT (Siemens, 1995)
;
_computing_data_reduction
;
  SAINT (Siemens, 1995), XPREP (Siemens, 1995)
;
_computing_structure_refinement 'SHELXL-93 (Sheldrick, 1993)'
_computing_structure_solution 'SHELXS-86 (Sheldrick, 1990)'
_diffrn_ambient_temperature 133
_diffrn_measurement_device SMART
_diffrn_measurement_method 'omega scans with profile analysis'
_diffrn_radiation_monochromator graphite
_diffrn_radiation_source 'fine-focus sealed tube'
_diffrn_radiation_type MoK\a
_diffrn_radiation_wavelength 0.71073
_diffrn_reflns_av_R_equivalents 0.0499
_diffrn_reflns_av_sigmaI/netI 0.0699
_diffrn_reflns_limit_h_max 8
_diffrn_reflns_limit_h_min -16
_diffrn_reflns_limit_k_max 20
_diffrn_reflns_limit_k_min -19
_diffrn_reflns_limit_l_max 25
_diffrn_reflns_limit_l_min -26
_diffrn_reflns_number 28158
_diffrn_reflns_theta_max 24.76
_diffrn_reflns_theta_min 1.83
_exptl_absorpt_coefficient_mu 0.361
_exptl_absorpt_correction_type multi-scan
_exptl_crystal_colour 'dark orange'
_exptl_crystal_density_diffrn 1.045
_exptl_crystal_density_meas ?
_exptl_crystal_description block
_exptl_crystal_F_000 1916
_exptl_crystal_size_max 0.5
_exptl_crystal_size_mid 0.3
_exptl_crystal_size_min 0.15
_refine_diff_density_max 0.953
_refine_diff_density_min -0.627
_refine_diff_density_rms 0.069
_refine_ls_abs_structure_details 'Flack H D (1983), Acta Cryst. A39, 876-881'
_refine_ls_abs_structure_Flack 0.00
_refine_ls_extinction_method none
_refine_ls_goodness_of_fit_all 0.963
_refine_ls_goodness_of_fit_obs 1.072
_refine_ls_matrix_type full
_refine_ls_number_parameters 959
_refine_ls_number_reflns 12211
_refine_ls_number_restraints 13
_refine_ls_restrained_S_all 0.979
_refine_ls_restrained_S_obs 1.094
_refine_ls_R_factor_all 0.0820
_refine_ls_R_factor_obs 0.0508
_refine_ls_shift/esd_max -5.285
_refine_ls_shift/esd_mean 0.214
_refine_ls_structure_factor_coef Fsqd
_refine_ls_weighting_details 'w=1/[\s^2^(Fo^2^)+(0.0952P)^2^+0.0000P] where P=(Fo^2^+2Fc^2^)/3'
_refine_ls_weighting_scheme calc
_refine_ls_wR_factor_all 0.1494
_refine_ls_wR_factor_obs 0.1344
_reflns_number_observed 8254
_reflns_number_total 12211
_reflns_observed_criterion >2sigma(I)
_cod_data_source_file ic051551zsi20050910_072814.cif
_cod_data_source_block lab47l
_cod_depositor_comments
;
The following automatic conversions were performed:

'_refine_ls_weighting_scheme' value 'calc
w=1/[\s^2^(Fo^2^)+(0.0952P)^2^+0.0000P] where P=(Fo^2^+2Fc^2^)/3' was
changed to 'calc'. New tag '_refine_ls_weighting_details' was
created. The value of the new tag was set to
'w=1/[\s^2^(Fo^2^)+(0.0952P)^2^+0.0000P] where P=(Fo^2^+2Fc^2^)/3'.

Automatic conversion script
Id: cif_fix_values 3143 2015-03-26 13:38:13Z robertas 
;
_cod_original_cell_volume 5695.5(35)
_cod_database_code 4310023

loop_
_symmetry_equiv_pos_as_xyz
'x, y, z'
'x+1/2, -y, z+1/2'

loop_
_atom_site_aniso_label
_atom_site_aniso_U_11
_atom_site_aniso_U_22
_atom_site_aniso_U_33
_atom_site_aniso_U_23
_atom_site_aniso_U_13
_atom_site_aniso_U_12
Cr1 0.0185(10) 0.0180(10) 0.0218(11) -0.0001(8) -0.0025(8) -0.0002(9)
Cr2 0.0194(11) 0.0152(10) 0.0227(11) -0.0004(8) -0.0009(8) -0.0020(9)
Si1 0.026(2) 0.046(3) 0.051(3) 0.000(2) 0.009(2) -0.005(2)
Si2 0.023(2) 0.040(2) 0.026(2) -0.001(2) -0.007(2) 0.003(2)
Si3 0.045(3) 0.020(2) 0.048(3) -0.010(2) -0.003(2) -0.003(2)
Si4 0.035(2) 0.036(2) 0.025(2) 0.009(2) -0.004(2) 0.000(2)
Si5 0.030(2) 0.043(3) 0.051(3) 0.004(2) 0.016(2) -0.006(2)
Si6 0.045(3) 0.020(2) 0.040(2) -0.007(2) 0.002(2) 0.000(2)
Si7 0.059(3) 0.063(3) 0.034(3) 0.019(2) 0.013(2) 0.002(2)
Si8 0.034(2) 0.031(2) 0.053(3) 0.013(2) 0.004(2) 0.008(2)
Si9 0.074(3) 0.032(2) 0.036(2) 0.010(2) 0.012(2) 0.006(2)
Si10 0.039(2) 0.032(2) 0.051(3) 0.005(2) 0.004(2) 0.015(2)
Si11 0.055(3) 0.067(3) 0.034(3) 0.015(2) 0.009(2) 0.008(2)
Si12 0.068(3) 0.026(2) 0.042(2) 0.002(2) 0.006(2) -0.002(2)
C1 0.013(6) 0.015(6) 0.038(7) -0.003(5) -0.011(5) -0.002(5)
C2 0.027(7) 0.027(7) 0.027(7) -0.005(5) -0.013(5) 0.004(6)
C3 0.013(6) 0.027(7) 0.030(7) -0.007(6) -0.006(5) -0.005(5)
C4 0.027(7) 0.021(6) 0.025(7) -0.009(5) 0.002(5) -0.001(5)
C5 0.020(7) 0.024(7) 0.044(8) 0.014(6) -0.007(6) -0.007(6)
C6 0.031(7) 0.018(7) 0.046(8) -0.011(6) 0.004(6) 0.004(6)
C7 0.033(7) 0.014(6) 0.027(7) -0.005(5) 0.010(5) -0.003(6)
C8 0.018(6) 0.034(7) 0.028(7) 0.008(6) -0.005(5) -0.006(5)
C9 0.039(8) 0.025(7) 0.015(7) 0.002(5) 0.005(6) 0.003(6)
C10 0.024(7) 0.025(7) 0.039(8) 0.006(6) 0.006(6) -0.001(6)
C11 0.017(7) 0.036(8) 0.018(6) -0.003(5) 0.006(5) 0.005(6)
C12 0.028(7) 0.030(8) 0.028(7) -0.003(6) 0.001(6) -0.009(6)
C13 0.037(7) 0.026(7) 0.030(7) -0.008(6) 0.002(6) 0.001(6)
C14 0.020(7) 0.040(8) 0.034(8) 0.000(6) 0.004(6) 0.003(6)
C15 0.024(6) 0.017(6) 0.043(7) 0.004(5) 0.003(5) 0.003(5)
C16 0.043(8) 0.029(8) 0.042(8) -0.006(6) 0.015(7) -0.005(7)
C17 0.037(8) 0.027(8) 0.059(9) -0.005(6) 0.020(7) 0.001(6)
C18 0.022(6) 0.036(7) 0.037(7) 0.000(6) 0.003(5) 0.009(5)
C19 0.032(8) 0.033(8) 0.043(8) 0.002(6) 0.008(6) 0.004(7)
C20 0.024(7) 0.030(7) 0.038(8) 0.008(6) 0.007(6) 0.008(6)
C21 0.016(6) 0.036(7) 0.039(8) 0.006(6) 0.002(6) -0.006(6)
C22 0.043(8) 0.031(8) 0.032(9) 0.006(6) 0.005(7) -0.003(6)
C23 0.045(8) 0.015(6) 0.048(8) 0.012(6) 0.004(6) -0.014(6)
C24 0.066(9) 0.011(6) 0.054(9) 0.000(6) 0.035(8) -0.008(6)
C25 0.015(6) 0.153(14) 0.086(10) -0.068(10) 0.012(6) -0.019(7)
C26 0.055(9) 0.069(10) 0.186(19) 0.070(11) 0.064(11) 0.018(7)
C27 0.042(8) 0.073(10) 0.046(9) -0.007(7) 0.012(7) -0.006(7)
C28 0.018(6) 0.095(11) 0.053(8) 0.011(7) -0.010(5) 0.016(6)
C29 0.045(7) 0.112(11) 0.011(6) -0.012(6) -0.004(5) 0.005(7)
C30 0.089(12) 0.057(10) 0.072(11) 0.041(8) -0.020(9) -0.016(9)
C31 0.112(13) 0.066(11) 0.074(11) -0.050(9) 0.004(9) -0.002(9)
C32 0.196(17) 0.032(7) 0.050(8) -0.009(6) 0.027(9) 0.038(9)
C33 0.094(14) 0.028(8) 0.151(19) -0.050(10) 0.048(12) -0.008(8)
C34 0.050(8) 0.052(8) 0.042(7) 0.008(6) -0.006(6) -0.006(6)
C35 0.086(11) 0.047(8) 0.060(10) -0.003(7) -0.002(8) 0.031(7)
C36 0.044(8) 0.065(9) 0.035(7) 0.016(6) 0.001(6) 0.008(7)
C37 0.132(15) 0.087(11) 0.115(12) 0.036(9) 0.106(12) 0.001(10)
C38 0.049(9) 0.084(10) 0.078(11) 0.003(8) 0.007(8) -0.009(8)
C39 0.031(8) 0.089(11) 0.043(8) -0.020(7) 0.009(6) -0.001(8)
C40 0.049(9) 0.054(10) 0.125(14) -0.025(9) 0.040(9) 0.002(7)
C41 0.048(8) 0.069(10) 0.099(11) -0.050(9) -0.052(7) 0.021(7)
C42 0.114(12) 0.026(7) 0.070(9) 0.020(6) -0.018(8) 0.014(7)
C43 0.281(25) 0.141(13) 0.096(11) 0.045(10) 0.030(13) -0.114(15)
C44 0.535(42) 0.311(27) 0.029(7) 0.043(11) 0.111(16) 0.318(31)
C45 0.036(7) 0.830(61) 0.117(13) 0.269(25) -0.017(7) -0.006(17)
C46 0.097(12) 0.045(8) 0.065(9) 0.009(7) -0.032(8) 0.028(8)
C47 0.066(12) 0.096(14) 0.131(17) 0.020(12) 0.048(12) 0.056(11)
C48 0.086(11) 0.014(6) 0.136(13) 0.023(7) -0.052(9) -0.017(6)
C49 0.217(19) 0.026(9) 0.056(10) 0.002(7) -0.029(10) 0.021(9)
C50 0.086(10) 0.041(7) 0.064(7) 0.001(6) -0.028(7) 0.011(7)
C51 0.148(13) 0.073(9) 0.047(7) -0.016(6) 0.036(8) 0.001(9)
C52 0.075(9) 0.057(8) 0.059(8) 0.010(6) 0.016(7) 0.029(7)
C53 0.048(9) 0.085(11) 0.082(11) 0.014(9) -0.012(7) -0.006(8)
C54 0.092(14) 0.070(11) 0.089(13) 0.031(9) 0.052(11) 0.040(10)
C55 0.426(34) 0.142(13) 0.046(8) 0.063(8) 0.051(14) 0.179(18)
C56 0.023(7) 1.511(112) 0.216(22) 0.535(45) 0.007(10) -0.032(25)
C57 0.506(35) 0.094(10) 0.023(6) -0.024(6) 0.044(12) -0.096(15)
C58 0.375(34) 0.103(14) 0.214(20) 0.112(13) 0.237(23) 0.072(16)
C59 0.149(19) 0.088(14) 0.244(23) 0.067(13) -0.122(16) -0.045(13)
C60 0.057(7) 0.040(8) 0.068(10) 0.010(7) 0.007(7) 0.007(6)
C65 0.051(9) 0.037(8) 0.051(8) -0.004(7) 0.004(7) -0.015(7)
C66 0.063(10) 0.031(7) 0.034(8) -0.022(6) 0.006(7) 0.007(7)
C67 0.014(6) 0.051(9) 0.061(9) 0.006(7) 0.006(6) 0.014(6)
C68 0.018(6) 0.056(9) 0.045(7) 0.006(6) -0.019(5) -0.007(6)
C73 0.045(9) 0.058(9) 0.034(7) -0.022(7) -0.009(6) 0.004(7)
C74 0.036(8) 0.042(8) 0.054(9) -0.005(7) 0.025(7) -0.003(6)
C75 0.069(9) 0.023(7) 0.047(8) -0.017(6) 0.031(7) 0.007(6)
C76 0.045(8) 0.030(7) 0.081(10) 0.013(7) 0.021(7) 0.011(6)
O1 0.018(4) 0.020(4) 0.020(4) -0.002(3) -0.002(3) -0.001(3)
O2 0.021(4) 0.017(4) 0.022(4) 0.002(3) 0.003(3) 0.002(3)
O3 0.022(4) 0.027(4) 0.019(4) 0.005(3) -0.001(3) 0.004(4)
O4 0.024(4) 0.011(4) 0.027(4) 0.004(3) -0.003(3) -0.005(3)
O5 0.020(3) 0.078(5) 0.131(7) -0.024(5) -0.020(3) -0.006(3)
O6 0.074(7) 0.250(14) 0.063(7) 0.038(7) -0.011(5) -0.093(8)
O7 0.031(5) 0.031(5) 0.028(5) -0.006(4) 0.004(4) -0.002(4)
O8 0.031(5) 0.041(5) 0.034(5) 0.000(4) 0.004(4) 0.001(4)
O9 0.333(13) 0.116(7) 0.056(5) -0.033(4) 0.091(7) -0.186(8)
O10 0.048(5) 0.089(5) 0.094(7) -0.027(5) -0.029(5) -0.007(4)
O11 0.038(6) 0.048(6) 0.038(6) -0.013(5) 0.007(4) 0.003(5)
O12 0.026(5) 0.023(5) 0.057(6) -0.008(4) -0.004(4) 0.014(4)

loop_
_atom_site_label
_atom_site_type_symbol
_atom_site_fract_x
_atom_site_fract_y
_atom_site_fract_z
_atom_site_U_iso_or_equiv
_atom_site_thermal_displace_type
_atom_site_occupancy
_atom_site_calc_flag
_atom_site_refinement_flags
_atom_site_disorder_group
Cr1 Cr -0.03606(10) 0.68774(10) 0.11367(6) 0.0197(4) Uani 1 d . .
Cr2 Cr 0.10541(10) 0.81288(9) 0.11682(6) 0.0193(4) Uani 1 d . .
Si1 Si -0.3306(3) 0.6376(2) 0.2261(2) 0.0407(10) Uani 1 d . .
Si2 Si -0.1961(2) 0.7979(2) -0.0839(2) 0.0303(9) Uani 1 d . .
Si3 Si -0.0175(3) 0.4171(2) 0.0352(2) 0.0380(10) Uani 1 d . .
Si4 Si 0.2654(3) 0.7028(2) 0.3138(2) 0.0326(9) Uani 1 d . .
Si5 Si 0.3991(3) 0.8629(2) 0.0042(2) 0.0405(10) Uani 1 d . .
Si6 Si 0.0872(3) 1.0832(2) 0.1955(2) 0.0350(10) Uani 1 d . .
Si7 Si -0.0767(3) 0.6808(3) 0.4195(2) 0.0513(12) Uani 1 d . .
Si8 Si -0.2560(3) 1.0767(2) 0.0557(2) 0.0395(10) Uani 1 d . .
Si9 Si 0.0120(3) 0.3945(2) 0.3086(2) 0.0467(11) Uani 1 d . .
Si10 Si 0.3239(3) 0.4204(2) 0.1750(2) 0.0405(10) Uani 1 d . .
Si11 Si 0.1449(3) 0.8174(3) -0.1886(2) 0.0519(13) Uani 1 d . .
Si12 Si 0.0571(3) 1.1064(2) -0.0781(2) 0.0456(11) Uani 1 d . .
C1 C -0.1610(7) 0.6698(6) 0.1513(5) 0.023(3) Uani 1 d . .
C2 C -0.2285(8) 0.6554(7) 0.1810(5) 0.028(3) Uani 1 d . .
C3 C -0.1152(7) 0.7290(6) 0.0349(5) 0.024(3) Uani 1 d . .
C4 C -0.1474(8) 0.7542(6) -0.0110(5) 0.024(3) Uani 1 d . .
C5 C -0.0474(8) 0.5791(6) 0.0752(5) 0.030(3) Uani 1 d . .
C6 C -0.0370(9) 0.5138(6) 0.0579(6) 0.032(3) Uani 1 d . .
C7 C 0.1814(8) 0.7720(6) 0.1953(5) 0.024(3) Uani 1 d . .
C8 C 0.2178(8) 0.7420(7) 0.2440(5) 0.027(3) Uani 1 d . .
C9 C 0.2356(8) 0.8313(7) 0.0779(5) 0.026(3) Uani 1 d . .
C10 C 0.3009(8) 0.8440(7) 0.0477(6) 0.029(3) Uani 1 d . .
C11 C 0.1148(8) 0.9211(7) 0.1557(5) 0.024(3) Uani 1 d . .
C12 C 0.1092(9) 0.9864(7) 0.1711(5) 0.029(3) Uani 1 d . .
C13 C -0.0577(9) 0.7279(7) 0.2883(5) 0.031(3) Uani 1 d . .
C14 C -0.0642(8) 0.7066(7) 0.3398(6) 0.031(3) Uani 1 d . .
C15 C -0.1173(8) 0.9535(6) 0.1008(6) 0.028(3) Uani 1 d . .
C16 C -0.1696(9) 1.0057(7) 0.0780(6) 0.037(3) Uani 1 d . .
C17 C -0.0772(9) 0.4996(7) 0.2162(6) 0.040(4) Uani 1 d . .
C18 C -0.0357(8) 0.4614(7) 0.2517(5) 0.032(3) Uani 1 d . .
C19 C 0.1896(9) 0.5424(7) 0.1333(6) 0.036(3) Uani 1 d . .
C20 C 0.2377(8) 0.4941(7) 0.1498(5) 0.030(3) Uani 1 d . .
C21 C 0.1272(8) 0.7744(7) -0.0616(6) 0.030(3) Uani 1 d . .
C22 C 0.1343(9) 0.7951(7) -0.1116(6) 0.035(3) Uani 1 d . .
C23 C 0.1485(9) 1.0024(6) 0.0181(6) 0.036(3) Uani 1 d . .
C24 C 0.1016(10) 1.0386(6) -0.0224(6) 0.042(4) Uani 1 d . .
C25 C -0.4373(8) 0.6351(9) 0.1733(7) 0.084(5) Uani 1 d . .
H25A H -0.4892(14) 0.6170(38) 0.1936(10) 0.126 Uiso 1 calc R .
H25B H -0.4273(19) 0.6026(29) 0.1405(17) 0.126 Uiso 1 calc R .
H25C H -0.4512(28) 0.6844(10) 0.1584(24) 0.126 Uiso 1 calc R .
C26 C -0.3200(11) 0.5434(8) 0.2649(9) 0.100(7) Uani 1 d . .
H26A H -0.3794(25) 0.5302(29) 0.2789(44) 0.150 Uiso 1 calc R .
H26B H -0.2727(56) 0.5459(18) 0.2984(29) 0.150 Uiso 1 calc R .
H26C H -0.3025(72) 0.5063(13) 0.2370(15) 0.150 Uiso 1 calc R .
C27 C -0.3366(10) 0.7107(8) 0.2797(6) 0.053(4) Uani 1 d . .
H27A H -0.2748(12) 0.7200(24) 0.2992(20) 0.080 Uiso 1 calc R .
H27B H -0.3780(35) 0.6962(16) 0.3091(17) 0.080 Uiso 1 calc R .
H27C H -0.3601(41) 0.7551(12) 0.2596(8) 0.080 Uiso 1 calc R .
C28 C -0.3267(8) 0.8026(8) -0.0809(6) 0.056(4) Uani 1 d . .
H28A H -0.3404(8) 0.8266(29) -0.0444(13) 0.084 Uiso 1 calc R .
H28B H -0.3522(9) 0.7530(8) -0.0821(26) 0.084 Uiso 1 calc R .
H28C H -0.3545(9) 0.8305(28) -0.1147(15) 0.084 Uiso 1 calc R .
C29 C -0.1601(8) 0.7380(8) -0.1464(4) 0.057(4) Uani 1 d . .
H29A H -0.0929(10) 0.7318(37) -0.1422(20) 0.085 Uiso 1 calc R .
H29B H -0.1791(48) 0.7614(22) -0.1843(4) 0.085 Uiso 1 calc R .
H29C H -0.1898(44) 0.6901(16) -0.1449(21) 0.085 Uiso 1 calc R .
C30 C -0.1454(12) 0.8921(8) -0.0918(7) 0.074(5) Uani 1 d . .
H30A H -0.1502(50) 0.9199(16) -0.0556(15) 0.112 Uiso 1 calc R .
H30B H -0.1793(36) 0.9174(18) -0.1249(23) 0.112 Uiso 1 calc R .
H30C H -0.0803(18) 0.8876(8) -0.0990(34) 0.112 Uiso 1 calc R .
C31 C -0.1206(12) 0.3858(9) -0.0185(6) 0.084(6) Uani 1 d . .
H31A H -0.1294(45) 0.4202(31) -0.0514(24) 0.126 Uiso 1 calc R .
H31B H -0.1766(18) 0.3843(55) 0.0022(13) 0.126 Uiso 1 calc R .
H31C H -0.1081(33) 0.3370(24) -0.0335(35) 0.126 Uiso 1 calc R .
C32 C -0.0095(13) 0.3585(7) 0.0983(6) 0.092(6) Uani 1 d . .
H32A H -0.0620(33) 0.3675(35) 0.1212(22) 0.138 Uiso 1 calc R .
H32B H 0.0481(30) 0.3684(33) 0.1228(20) 0.138 Uiso 1 calc R .
H32C H -0.0104(63) 0.3074(7) 0.0855(6) 0.138 Uiso 1 calc R .
C33 C 0.0896(13) 0.4129(7) -0.0010(8) 0.089(7) Uani 1 d . .
H33A H 0.1426(13) 0.4192(44) 0.0283(9) 0.133 Uiso 1 calc R .
H33B H 0.0895(26) 0.4518(29) -0.0305(24) 0.133 Uiso 1 calc R .
H33C H 0.0938(31) 0.3653(19) -0.0203(33) 0.133 Uiso 1 calc R .
C34 C 0.2112(9) 0.6083(7) 0.3180(6) 0.049(3) Uani 1 d . .
H34A H 0.2302(33) 0.5864(15) 0.3564(12) 0.073 Uiso 1 calc R .
H34B H 0.2317(33) 0.5773(12) 0.2868(17) 0.073 Uiso 1 calc R .
H34C H 0.1438(9) 0.6128(8) 0.3129(25) 0.073 Uiso 1 calc R .
C35 C 0.2359(10) 0.7638(7) 0.3753(6) 0.065(4) Uani 1 d . .
H35A H 0.2634(50) 0.7442(26) 0.4129(7) 0.097 Uiso 1 calc R .
H35B H 0.1687(10) 0.7661(38) 0.3758(24) 0.097 Uiso 1 calc R .
H35C H 0.2601(53) 0.8129(14) 0.3695(21) 0.097 Uiso 1 calc R .
C36 C 0.3950(9) 0.6925(8) 0.3164(6) 0.048(4) Uani 1 d . .
H36A H 0.4199(10) 0.6794(31) 0.3564(8) 0.072 Uiso 1 calc R .
H36B H 0.4222(10) 0.7388(11) 0.3051(25) 0.072 Uiso 1 calc R .
H36C H 0.4099(9) 0.6541(22) 0.2890(19) 0.072 Uiso 1 calc R .
C37 C 0.3808(13) 0.9525(8) -0.0301(7) 0.105(7) Uani 1 d . .
H37A H 0.4390(20) 0.9703(26) -0.0432(40) 0.158 Uiso 1 calc R .
H37B H 0.3591(68) 0.9869(17) -0.0016(16) 0.158 Uiso 1 calc R .
H37C H 0.3345(53) 0.9486(14) -0.0641(28) 0.158 Uiso 1 calc R .
C38 C 0.5122(9) 0.8586(8) 0.0537(7) 0.070(5) Uani 1 d . .
H38A H 0.5635(10) 0.8714(36) 0.0309(9) 0.105 Uiso 1 calc R .
H38B H 0.5213(24) 0.8091(11) 0.0694(23) 0.105 Uiso 1 calc R .
H38C H 0.5098(19) 0.8932(25) 0.0863(16) 0.105 Uiso 1 calc R .
C39 C 0.4033(9) 0.7858(8) -0.0543(6) 0.054(4) Uani 1 d . .
H39A H 0.4561(28) 0.7938(21) -0.0771(20) 0.081 Uiso 1 calc R .
H39B H 0.3462(21) 0.7863(24) -0.0807(18) 0.081 Uiso 1 calc R .
H39C H 0.4099(45) 0.7383(9) -0.0344(6) 0.081 Uiso 1 calc R .
C40 C -0.0273(11) 1.0887(7) 0.2311(7) 0.074(5) Uani 1 d . .
H40A H -0.0510(25) 1.1388(11) 0.2281(26) 0.111 Uiso 1 calc R .
H40B H -0.0167(14) 1.0748(36) 0.2726(11) 0.111 Uiso 1 calc R .
H40C H -0.0723(19) 1.0554(28) 0.2107(21) 0.111 Uiso 1 calc R .
C41 C 0.1835(9) 1.1173(8) 0.2482(7) 0.076(5) Uani 1 d . .
H41A H 0.1652(25) 1.1633(27) 0.2657(31) 0.114 Uiso 1 calc R .
H41B H 0.2384(21) 1.1255(48) 0.2273(10) 0.114 Uiso 1 calc R .
H41C H 0.1976(44) 1.0811(24) 0.2794(23) 0.114 Uiso 1 calc R .
C42 C 0.0719(11) 1.1449(7) 0.1254(6) 0.072(5) Uani 1 d . .
H42A H 0.0489(46) 1.1930(14) 0.1360(8) 0.107 Uiso 1 calc R .
H42B H 0.0275(39) 1.1222(20) 0.0959(13) 0.107 Uiso 1 calc R .
H42C H 0.1314(15) 1.1506(32) 0.1092(19) 0.107 Uiso 1 calc R .
C43 C -0.1651(15) 0.6047(8) 0.4210(7) 0.172(9) Uani 1 d . .
H43A H -0.1418(44) 0.5672(38) 0.4493(47) 0.258 Uiso 1 calc R .
H43B H -0.1759(77) 0.5828(54) 0.3817(17) 0.258 Uiso 1 calc R .
H43C H -0.2231(33) 0.6246(16) 0.4327(62) 0.258 Uiso 1 calc R .
C44 C -0.1520(20) 0.7483(12) 0.4479(6) 0.286(19) Uani 1 d . .
H44A H -0.1289(117) 0.7973(13) 0.4403(122) 0.430 Uiso 1 calc R .
H44B H -0.1532(176) 0.7413(112) 0.4903(25) 0.430 Uiso 1 calc R .
H44C H -0.2145(46) 0.7427(108) 0.4283(100) 0.430 Uiso 1 calc R .
C45 C 0.0292(9) 0.6529(18) 0.4561(7) 0.330(22) Uani 1 d . .
H45A H 0.0179(14) 0.6181(149) 0.4872(104) 0.494 Uiso 1 calc R .
H45B H 0.0621(112) 0.6955(28) 0.4735(138) 0.494 Uiso 1 calc R .
H45C H 0.0667(103) 0.6294(182) 0.4280(33) 0.494 Uiso 1 calc R .
C46 C -0.3219(11) 1.0527(7) -0.0156(7) 0.072(5) Uani 1 d . .
H46A H -0.2816(16) 1.0573(36) -0.0474(8) 0.107 Uiso 1 calc R .
H46B H -0.3745(28) 1.0859(26) -0.0229(16) 0.107 Uiso 1 calc R .
H46C H -0.3442(43) 1.0023(15) -0.0139(13) 0.107 Uiso 1 calc R .
C47 C -0.3401(12) 1.0824(9) 0.1134(9) 0.095(7) Uani 1 d . .
H47A H -0.3705(44) 1.1303(20) 0.1112(25) 0.143 Uiso 1 calc R .
H47B H -0.3070(14) 1.0760(45) 0.1524(9) 0.143 Uiso 1 calc R .
H47C H -0.3867(34) 1.0439(30) 0.1065(23) 0.143 Uiso 1 calc R .
C48 C -0.1979(10) 1.1716(6) 0.0520(7) 0.083(6) Uani 1 d . .
H48A H -0.2449(14) 1.2085(11) 0.0404(46) 0.124 Uiso 1 calc R .
H48B H -0.1525(53) 1.1703(17) 0.0230(35) 0.124 Uiso 1 calc R .
H48C H -0.1669(63) 1.1840(27) 0.0907(14) 0.124 Uiso 1 calc R .
C49 C 0.0104(13) 0.2997(7) 0.2756(7) 0.102(7) Uani 1 d . .
H49A H 0.0279(70) 0.2639(9) 0.3066(10) 0.154 Uiso 1 calc R .
H49B H 0.0542(50) 0.2974(17) 0.2457(31) 0.154 Uiso 1 calc R .
H49C H -0.0519(19) 0.2886(22) 0.2576(39) 0.154 Uiso 1 calc R .
C50 C 0.1376(9) 0.4180(7) 0.3387(5) 0.066(4) Uani 1 d . .
H50A H 0.1585(20) 0.3836(25) 0.3701(22) 0.099 Uiso 1 calc R .
H50B H 0.1398(13) 0.4678(15) 0.3544(30) 0.099 Uiso 1 calc R .
H50C H 0.1780(13) 0.4143(41) 0.3069(9) 0.099 Uiso 1 calc R .
C51 C -0.0591(12) 0.3948(7) 0.3738(5) 0.088(5) Uani 1 d . .
H51A H -0.1220(19) 0.3785(43) 0.3612(9) 0.132 Uiso 1 calc R .
H51B H -0.0609(47) 0.4443(10) 0.3899(22) 0.132 Uiso 1 calc R .
H51C H -0.0311(33) 0.3616(33) 0.4041(15) 0.132 Uiso 1 calc R .
C52 C 0.2689(9) 0.3321(7) 0.1838(6) 0.063(4) Uani 1 d . .
H52A H 0.3139(19) 0.2979(15) 0.2030(34) 0.094 Uiso 1 calc R .
H52B H 0.2458(52) 0.3130(23) 0.1451(7) 0.094 Uiso 1 calc R .
H52C H 0.2173(39) 0.3380(11) 0.2080(33) 0.094 Uiso 1 calc R .
C53 C 0.3892(9) 0.4443(8) 0.2509(7) 0.073(5) Uani 1 d . .
H53A H 0.4269(36) 0.4025(15) 0.2653(15) 0.109 Uiso 1 calc R .
H53B H 0.3444(10) 0.4556(37) 0.2791(11) 0.109 Uiso 1 calc R .
H53C H 0.4290(37) 0.4867(24) 0.2467(10) 0.109 Uiso 1 calc R .
C54 C 0.4103(12) 0.4143(8) 0.1177(8) 0.081(6) Uani 1 d . .
H54A H 0.4604(29) 0.3810(32) 0.1317(16) 0.121 Uiso 1 calc R .
H54B H 0.4357(39) 0.4629(11) 0.1113(25) 0.121 Uiso 1 calc R .
H54C H 0.3792(16) 0.3958(38) 0.0807(12) 0.121 Uiso 1 calc R .
C55 C 0.0822(18) 0.8992(9) -0.2093(6) 0.203(12) Uani 1 d . .
H55A H 0.0294(73) 0.8872(15) -0.2375(63) 0.304 Uiso 1 calc R .
H55B H 0.1228(37) 0.9335(40) -0.2273(74) 0.304 Uiso 1 calc R .
H55C H 0.0600(114) 0.9215(56) -0.1742(13) 0.304 Uiso 1 calc R .
C56 C 0.2563(10) 0.8316(25) -0.2028(10) 0.584(41) Uani 1 d . .
H56A H 0.2728(184) 0.8829(115) -0.1951(358) 0.875 Uiso 1 calc R .
H56B H 0.2630(132) 0.8200(441) -0.2440(97) 0.875 Uiso 1 calc R .
H56C H 0.2972(55) 0.8001(343) -0.1772(266) 0.875 Uiso 1 calc R .
C57 C 0.0951(17) 0.7437(7) -0.2378(5) 0.206(11) Uani 1 d . .
H57A H 0.0980(127) 0.6972(21) -0.2164(27) 0.310 Uiso 1 calc R .
H57B H 0.1303(82) 0.7397(72) -0.2721(43) 0.310 Uiso 1 calc R .
H57C H 0.0306(40) 0.7553(53) -0.2507(69) 0.310 Uiso 1 calc R .
C58 C 0.1353(19) 1.1067(10) -0.1369(9) 0.218(14) Uani 1 d . .
H58A H 0.1017(40) 1.1235(113) -0.1737(22) 0.326 Uiso 1 calc R .
H58B H 0.1585(124) 1.0571(26) -0.1423(69) 0.326 Uiso 1 calc R .
H58C H 0.1873(76) 1.1396(94) -0.1261(42) 0.326 Uiso 1 calc R .
C59 C -0.0629(14) 1.0793(11) -0.1058(10) 0.170(10) Uani 1 d . .
H59A H -0.0636(26) 1.0619(87) -0.1464(26) 0.254 Uiso 1 calc R .
H59B H -0.1039(26) 1.1216(26) -0.1046(72) 0.254 Uiso 1 calc R .
H59C H -0.0840(45) 1.0403(65) -0.0810(44) 0.254 Uiso 1 calc R .
C60 C 0.0555(8) 1.1993(6) -0.0443(7) 0.055(4) Uani 1 d . .
H60A H 0.0270(40) 1.2340(9) -0.0732(10) 0.082 Uiso 1 calc R .
H60B H 0.1189(9) 1.2147(16) -0.0319(27) 0.082 Uiso 1 calc R .
H60C H 0.0198(38) 1.1978(10) -0.0100(17) 0.082 Uiso 1 calc R .
C61 C -0.3450(10) 0.6360(7) 0.0305(6) 0.120(4) Uiso 1 d D .
C62 C -0.3166(7) 0.5083(6) 0.0258(5) 0.083(3) Uiso 1 d D .
C63 C -0.3247(7) 0.4451(6) 0.0670(5) 0.072(3) Uiso 1 d D .
C64 C -0.2647(10) 0.3872(8) 0.1663(6) 0.109(4) Uiso 1 d . .
C65 C 0.0389(6) 0.5963(5) -0.0751(4) 0.046(4) Uani 1 d . .
H65A H -0.0170(9) 0.6101(25) -0.0570(5) 0.069 Uiso 1 calc R .
H65B H 0.0299(21) 0.5484(9) -0.0940(14) 0.069 Uiso 1 calc R .
H65C H 0.0516(15) 0.6328(19) -0.1046(12) 0.069 Uiso 1 calc R .
C66 C 0.2052(10) 0.5886(7) -0.0546(6) 0.042(4) Uani 1 d . .
H66A H 0.2131(10) 0.6326(7) -0.0789(6) 0.051 Uiso 1 calc R .
H66B H 0.2058(10) 0.5451(7) -0.0803(6) 0.051 Uiso 1 calc R .
C67 C 0.2841(8) 0.5837(7) -0.0052(6) 0.042(4) Uani 1 d . .
H67A H 0.2743(8) 0.5414(7) 0.0206(6) 0.050 Uiso 1 calc R .
H67B H 0.3437(8) 0.5770(7) -0.0220(6) 0.050 Uiso 1 calc R .
C68 C 0.3648(5) 0.6491(3) 0.0753(3) 0.041(4) Uani 1 d . .
H68A H 0.3640(3) 0.6935(3) 0.0993(2) 0.062 Uiso 1 calc R .
H68B H 0.4229(5) 0.6467(8) 0.0569(3) 0.062 Uiso 1 calc R .
H68C H 0.3594(8) 0.6062(3) 0.1003(6) 0.062 Uiso 1 calc R .
C69 C 0.3698(3) 0.8838(3) 0.2035(2) 0.051(2) Uiso 1 d RD .
C70 C 0.3976(3) 1.0165(2) 0.1872(2) 0.065(3) Uiso 1 d RD .
C71 C 0.4007(3) 1.0755(3) 0.1402(2) 0.071(3) Uiso 1 d RD .
C72 C 0.3048(3) 1.1354(3) 0.0688(2) 0.056(2) Uiso 1 d R .
C73 C 0.0290(3) 0.9008(4) 0.3026(2) 0.047(4) Uani 1 d R .
H73A H 0.0856(3) 0.8994(4) 0.2826(2) 0.070 Uiso 1 d R .
H73B H 0.0241(3) 0.8560(4) 0.3256(2) 0.070 Uiso 1 d R .
H73C H 0.0308(3) 0.9431(4) 0.3290(2) 0.070 Uiso 1 d R .
C74 C -0.1367(9) 0.9146(7) 0.2868(6) 0.043(4) Uani 1 d . .
H74A H -0.1354(9) 0.9595(7) 0.3110(6) 0.051 Uiso 1 calc R .
H74B H -0.1464(9) 0.8722(7) 0.3125(6) 0.051 Uiso 1 calc R .
C75 C -0.2136(10) 0.9189(6) 0.2376(6) 0.044(4) Uani 1 d . .
H75A H -0.2734(10) 0.9259(6) 0.2542(6) 0.053 Uiso 1 calc R .
H75B H -0.2034(10) 0.9613(6) 0.2121(6) 0.053 Uiso 1 calc R .
C76 C -0.2907(7) 0.8494(5) 0.1579(5) 0.051(4) Uani 1 d . .
H76A H -0.2889(20) 0.8036(12) 0.1358(14) 0.076 Uiso 1 calc R .
H76B H -0.2855(20) 0.8908(15) 0.1311(13) 0.076 Uiso 1 calc R .
H76C H -0.3491(7) 0.8527(27) 0.1758(5) 0.076 Uiso 1 calc R .
O1 O -0.0228(5) 0.7906(4) 0.1509(3) 0.020(2) Uani 1 d . .
O2 O 0.0873(5) 0.7077(4) 0.0793(3) 0.020(2) Uani 1 d . .
O3 O 0.0310(5) 0.6458(4) 0.1839(3) 0.023(2) Uani 1 d . .
O4 O 0.0382(5) 0.8577(4) 0.0453(3) 0.021(2) Uani 1 d . .
O5 O -0.2949(4) 0.5560(4) 0.0660(4) 0.078(3) Uani 1 d D .
O6 O -0.2519(7) 0.4470(8) 0.1215(5) 0.130(5) Uani 1 d . .
O7 O 0.1187(6) 0.5926(4) -0.0288(4) 0.030(2) Uani 1 d . .
O8 O 0.2854(6) 0.6508(5) 0.0285(4) 0.036(2) Uani 1 d . .
O9 O 0.3949(8) 0.9373(5) 0.1671(3) 0.164(5) Uani 1 d DU .
O10 O 0.3128(6) 1.0711(5) 0.1094(5) 0.080(3) Uani 1 d . .
O11 O -0.0490(6) 0.9064(5) 0.2597(4) 0.041(2) Uani 1 d . .
O12 O -0.2163(5) 0.8512(4) 0.2025(4) 0.036(2) Uani 1 d . .
Li1 Li 0.0407(12) 0.7378(9) 0.2218(7) 0.021(4) Uiso 1 d . .
Li2 Li 0.1454(13) 0.6646(11) 0.1571(9) 0.034(5) Uiso 1 d . .
Li3 Li 0.0208(13) 0.7644(10) 0.0078(8) 0.029(5) Uiso 1 d . .
Li4 Li -0.0617(14) 0.6189(11) 0.2328(8) 0.029(5) Uiso 1 d . .
Li5 Li -0.0800(11) 0.8418(9) 0.0758(7) 0.017(4) Uiso 1 d . .
Li6 Li 0.0422(13) 0.5457(10) 0.1725(8) 0.039(5) Uiso 1 d . .
Li7 Li -0.1207(14) 0.7735(11) 0.2045(9) 0.026(5) Uiso 1 d . .
Li8 Li 0.1030(15) 0.6041(11) 0.0560(9) 0.032(5) Uiso 1 d . .
Li9 Li 0.0249(11) 0.9582(8) 0.0662(7) 0.023(4) Uiso 1 d . .
Li10 Li -0.0327(14) 0.8964(11) 0.1721(9) 0.030(5) Uiso 1 d . .
Li11 Li 0.1309(15) 0.8771(12) -0.0037(9) 0.037(5) Uiso 1 d . .
Li12 Li 0.1869(15) 0.7274(12) 0.0263(9) 0.033(5) Uiso 1 d . .
Li13 Li -0.1631(8) 0.5356(6) 0.1371(5) 0.017(2) Uiso 1 d . .
Li14 Li 0.2545(11) 0.9663(12) 0.1037(9) 0.084(7) Uiso 1 d D .

loop_
_atom_type_symbol
_atom_type_description
_atom_type_scat_dispersion_real
_atom_type_scat_dispersion_imag
_atom_type_scat_source
C C 0.0033 0.0016 'International Tables Vol C Tables 4.2.6.8 and 6.1.1.4'
H H 0.0000 0.0000 'International Tables Vol C Tables 4.2.6.8 and 6.1.1.4'
Li Li -0.0003 0.0001 'International Tables Vol C Tables 4.2.6.8 and 6.1.1.4'
O O 0.0106 0.0060 'International Tables Vol C Tables 4.2.6.8 and 6.1.1.4'
Si Si 0.0817 0.0704 'International Tables Vol C Tables 4.2.6.8 and 6.1.1.4'
Cr Cr 0.3209 0.6236 'International Tables Vol C Tables 4.2.6.8 and 6.1.1.4'

loop_
_geom_angle_atom_site_label_1
_geom_angle_atom_site_label_2
_geom_angle_atom_site_label_3
_geom_angle
_geom_angle_site_symmetry_1
_geom_angle_site_symmetry_3
_geom_angle_publ_flag
O3 Cr1 O2 89.8(3) . . ?
O3 Cr1 O1 90.0(3) . . ?
O2 Cr1 O1 86.8(3) . . ?
O3 Cr1 C1 89.2(4) . . ?
O2 Cr1 C1 178.0(4) . . ?
O1 Cr1 C1 91.4(4) . . ?
O3 Cr1 C5 89.2(4) . . ?
O2 Cr1 C5 92.5(4) . . ?
O1 Cr1 C5 179.0(4) . . ?
C1 Cr1 C5 89.2(4) . . ?
O3 Cr1 C3 176.9(4) . . ?
O2 Cr1 C3 92.0(4) . . ?
O1 Cr1 C3 92.6(4) . . ?
C1 Cr1 C3 89.0(4) . . ?
C5 Cr1 C3 88.2(4) . . ?
O3 Cr1 Li2 42.2(5) . . ?
O2 Cr1 Li2 47.6(4) . . ?
O1 Cr1 Li2 86.8(4) . . ?
C1 Cr1 Li2 131.4(5) . . ?
C5 Cr1 Li2 92.2(5) . . ?
C3 Cr1 Li2 139.6(5) . . ?
O3 Cr1 Li1 43.1(4) . . ?
O2 Cr1 Li1 89.3(4) . . ?
O1 Cr1 Li1 47.0(4) . . ?
C1 Cr1 Li1 88.8(5) . . ?
C5 Cr1 Li1 132.2(5) . . ?
C3 Cr1 Li1 139.4(5) . . ?
Li2 Cr1 Li1 55.9(5) . . ?
O3 Cr1 Li8 81.5(5) . . ?
O2 Cr1 Li8 42.4(5) . . ?
O1 Cr1 Li8 128.0(5) . . ?
C1 Cr1 Li8 139.2(5) . . ?
C5 Cr1 Li8 51.2(5) . . ?
C3 Cr1 Li8 98.2(5) . . ?
Li2 Cr1 Li8 53.6(6) . . ?
Li1 Cr1 Li8 109.5(6) . . ?
O3 Cr1 Li7 80.9(4) . . ?
O2 Cr1 Li7 127.5(4) . . ?
O1 Cr1 Li7 42.1(4) . . ?
C1 Cr1 Li7 50.6(5) . . ?
C5 Cr1 Li7 138.4(5) . . ?
C3 Cr1 Li7 99.9(5) . . ?
Li2 Cr1 Li7 106.1(6) . . ?
Li1 Cr1 Li7 50.2(5) . . ?
Li8 Cr1 Li7 159.7(6) . . ?
O3 Cr1 Li3 134.1(4) . . ?
O2 Cr1 Li3 44.6(4) . . ?
O1 Cr1 Li3 83.2(4) . . ?
C1 Cr1 Li3 136.1(5) . . ?
C5 Cr1 Li3 96.8(5) . . ?
C3 Cr1 Li3 48.1(4) . . ?
Li2 Cr1 Li3 91.9(5) . . ?
Li1 Cr1 Li3 116.6(6) . . ?
Li8 Cr1 Li3 68.1(5) . . ?
Li7 Cr1 Li3 119.0(5) . . ?
O3 Cr1 Li5 133.0(4) . . ?
O2 Cr1 Li5 83.9(4) . . ?
O1 Cr1 Li5 43.2(3) . . ?
C1 Cr1 Li5 95.5(4) . . ?
C5 Cr1 Li5 137.5(4) . . ?
C3 Cr1 Li5 49.8(4) . . ?
Li2 Cr1 Li5 114.7(6) . . ?
Li1 Cr1 Li5 90.2(5) . . ?
Li8 Cr1 Li5 119.7(5) . . ?
Li7 Cr1 Li5 67.2(5) . . ?
Li3 Cr1 Li5 52.5(5) . . ?
O4 Cr2 O2 90.6(3) . . ?
O4 Cr2 O1 90.0(3) . . ?
O2 Cr2 O1 83.9(3) . . ?
O4 Cr2 C7 176.1(4) . . ?
O2 Cr2 C7 93.1(4) . . ?
O1 Cr2 C7 91.6(4) . . ?
O4 Cr2 C11 88.1(4) . . ?
O2 Cr2 C11 176.4(4) . . ?
O1 Cr2 C11 92.8(4) . . ?
C7 Cr2 C11 88.3(4) . . ?
O4 Cr2 C9 88.9(4) . . ?
O2 Cr2 C9 93.2(4) . . ?
O1 Cr2 C9 176.8(4) . . ?
C7 Cr2 C9 89.8(4) . . ?
C11 Cr2 C9 90.1(4) . . ?
O4 Cr2 Li3 42.9(4) . . ?
O2 Cr2 Li3 47.7(4) . . ?
O1 Cr2 Li3 86.4(4) . . ?
C7 Cr2 Li3 140.8(5) . . ?
C11 Cr2 Li3 130.9(5) . . ?
C9 Cr2 Li3 90.7(5) . . ?
O4 Cr2 Li5 43.4(4) . . ?
O2 Cr2 Li5 87.6(4) . . ?
O1 Cr2 Li5 46.6(4) . . ?
C7 Cr2 Li5 137.9(4) . . ?
C11 Cr2 Li5 89.1(4) . . ?
C9 Cr2 Li5 132.2(4) . . ?
Li3 Cr2 Li5 56.0(5) . . ?
O4 Cr2 Li2 135.2(4) . . ?
O2 Cr2 Li2 44.8(4) . . ?
O1 Cr2 Li2 82.0(4) . . ?
C7 Cr2 Li2 48.7(5) . . ?
C11 Cr2 Li2 136.1(5) . . ?
C9 Cr2 Li2 96.7(5) . . ?
Li3 Cr2 Li2 92.4(5) . . ?
Li5 Cr2 Li2 115.9(6) . . ?
O4 Cr2 Li10 80.5(5) . . ?
O2 Cr2 Li10 126.1(4) . . ?
O1 Cr2 Li10 43.6(4) . . ?
C7 Cr2 Li10 98.2(5) . . ?
C11 Cr2 Li10 50.3(5) . . ?
C9 Cr2 Li10 139.0(5) . . ?
Li3 Cr2 Li10 106.7(5) . . ?
Li5 Cr2 Li10 50.7(5) . . ?
Li2 Cr2 Li10 118.6(6) . . ?
O4 Cr2 Li12 80.9(5) . . ?
O2 Cr2 Li12 43.2(5) . . ?
O1 Cr2 Li12 125.7(5) . . ?
C7 Cr2 Li12 101.1(5) . . ?
C11 Cr2 Li12 139.6(5) . . ?
C9 Cr2 Li12 51.2(5) . . ?
Li3 Cr2 Li12 51.7(6) . . ?
Li5 Cr2 Li12 107.7(5) . . ?
Li2 Cr2 Li12 69.0(6) . . ?
Li10 Cr2 Li12 158.4(6) . . ?
O4 Cr2 Li1 132.6(4) . . ?
O2 Cr2 Li1 82.5(4) . . ?
O1 Cr2 Li1 42.7(4) . . ?
C7 Cr2 Li1 49.3(4) . . ?
C11 Cr2 Li1 96.0(4) . . ?
C9 Cr2 Li1 138.2(4) . . ?
Li3 Cr2 Li1 114.8(6) . . ?
Li5 Cr2 Li1 89.3(5) . . ?
Li2 Cr2 Li1 52.1(5) . . ?
Li10 Cr2 Li1 67.1(5) . . ?
Li12 Cr2 Li1 119.9(5) . . ?
C27 Si1 C25 111.2(7) . . ?
C27 Si1 C2 109.0(6) . . ?
C25 Si1 C2 107.2(6) . . ?
C27 Si1 C26 110.7(8) . . ?
C25 Si1 C26 107.3(8) . . ?
C2 Si1 C26 111.4(6) . . ?
C30 Si2 C28 111.2(7) . . ?
C30 Si2 C29 108.3(7) . . ?
C28 Si2 C29 113.3(6) . . ?
C30 Si2 C4 110.3(6) . . ?
C28 Si2 C4 105.9(6) . . ?
C29 Si2 C4 107.7(5) . . ?
C32 Si3 C33 110.2(8) . . ?
C32 Si3 C6 110.1(6) . . ?
C33 Si3 C6 108.8(6) . . ?
C32 Si3 C31 108.6(8) . . ?
C33 Si3 C31 110.0(7) . . ?
C6 Si3 C31 109.1(6) . . ?
C8 Si4 C35 109.0(6) . . ?
C8 Si4 C36 111.2(6) . . ?
C35 Si4 C36 109.5(7) . . ?
C8 Si4 C34 106.0(6) . . ?
C35 Si4 C34 112.2(6) . . ?
C36 Si4 C34 108.9(6) . . ?
C37 Si5 C10 108.1(6) . . ?
C37 Si5 C38 111.9(8) . . ?
C10 Si5 C38 109.9(6) . . ?
C37 Si5 C39 111.7(7) . . ?
C10 Si5 C39 108.0(6) . . ?
C38 Si5 C39 107.1(7) . . ?
C41 Si6 C12 111.4(6) . . ?
C41 Si6 C40 109.6(7) . . ?
C12 Si6 C40 110.5(6) . . ?
C41 Si6 C42 110.8(7) . . ?
C12 Si6 C42 108.1(6) . . ?
C40 Si6 C42 106.3(7) . . ?
C45 Si7 C44 124.1(12) . . ?
C45 Si7 C14 111.6(6) . . ?
C44 Si7 C14 106.8(6) . . ?
C45 Si7 C43 110.0(10) . . ?
C44 Si7 C43 93.5(12) . . ?
C14 Si7 C43 109.0(7) . . ?
C16 Si8 C46 110.8(6) . . ?
C16 Si8 C47 108.5(7) . . ?
C46 Si8 C47 108.0(8) . . ?
C16 Si8 C48 110.8(6) . . ?
C46 Si8 C48 111.3(7) . . ?
C47 Si8 C48 107.2(8) . . ?
C18 Si9 C51 110.5(6) . . ?
C18 Si9 C49 109.5(6) . . ?
C51 Si9 C49 109.2(7) . . ?
C18 Si9 C50 112.1(6) . . ?
C51 Si9 C50 106.7(7) . . ?
C49 Si9 C50 108.7(7) . . ?
C52 Si10 C20 112.3(6) . . ?
C52 Si10 C54 110.5(7) . . ?
C20 Si10 C54 107.2(6) . . ?
C52 Si10 C53 106.4(7) . . ?
C20 Si10 C53 111.4(6) . . ?
C54 Si10 C53 109.2(8) . . ?
C56 Si11 C55 107.1(14) . . ?
C56 Si11 C22 112.7(7) . . ?
C55 Si11 C22 110.6(6) . . ?
C56 Si11 C57 108.7(15) . . ?
C55 Si11 C57 106.7(9) . . ?
C22 Si11 C57 110.8(6) . . ?
C58 Si12 C24 107.7(8) . . ?
C58 Si12 C60 109.4(8) . . ?
C24 Si12 C60 110.0(6) . . ?
C58 Si12 C59 112.1(12) . . ?
C24 Si12 C59 108.1(8) . . ?
C60 Si12 C59 109.5(8) . . ?
C2 C1 Cr1 171.1(9) . . ?
C2 C1 Li7 93.5(9) . . ?
Cr1 C1 Li7 84.2(6) . . ?
C2 C1 Li4 87.0(9) . . ?
Cr1 C1 Li4 84.2(6) . . ?
Li7 C1 Li4 79.0(8) . . ?
C2 C1 Li13 82.2(8) . . ?
Cr1 C1 Li13 95.8(5) . . ?
Li7 C1 Li13 152.5(8) . . ?
Li4 C1 Li13 73.7(6) . . ?
C1 C2 Si1 177.9(10) . . ?
C1 C2 Li13 69.1(8) . . ?
Si1 C2 Li13 113.0(6) . . ?
C1 C2 Li4 64.8(8) . . ?
Si1 C2 Li4 115.8(7) . . ?
Li13 C2 Li4 67.3(6) . . ?
C1 C2 Li7 58.4(8) . . ?
Si1 C2 Li7 119.8(7) . . ?
Li13 C2 Li7 121.4(7) . . ?
Li4 C2 Li7 68.1(7) . . ?
C4 C3 Cr1 171.1(10) . . ?
C4 C3 Li3 85.9(10) . . ?
Cr1 C3 Li3 85.2(6) . . ?
C4 C3 Li5 93.5(9) . . ?
Cr1 C3 Li5 84.1(5) . . ?
Li3 C3 Li5 71.5(7) . . ?
C3 C4 Si2 177.8(10) . . ?
C3 C4 Li3 64.9(9) . . ?
Si2 C4 Li3 113.6(7) . . ?
C3 C4 Li5 59.8(8) . . ?
Si2 C4 Li5 118.3(6) . . ?
Li3 C4 Li5 62.2(6) . . ?
C6 C5 Cr1 167.9(10) . . ?
C6 C5 Li8 89.1(10) . . ?
Cr1 C5 Li8 81.9(7) . . ?
C6 C5 Li13 89.0(9) . . ?
Cr1 C5 Li13 95.4(5) . . ?
Li8 C5 Li13 153.1(8) . . ?
C6 C5 Li6 88.7(9) . . ?
Cr1 C5 Li6 81.6(6) . . ?
Li8 C5 Li6 78.3(7) . . ?
Li13 C5 Li6 74.8(6) . . ?
C5 C6 Si3 177.4(11) . . ?
C5 C6 Li8 61.9(9) . . ?
Si3 C6 Li8 116.9(7) . . ?
C5 C6 Li13 63.2(8) . . ?
Si3 C6 Li13 116.8(6) . . ?
Li8 C6 Li13 119.4(7) . . ?
C5 C6 Li6 64.4(8) . . ?
Si3 C6 Li6 113.1(7) . . ?
Li8 C6 Li6 68.6(6) . . ?
Li13 C6 Li6 66.1(5) . . ?
C8 C7 Cr2 172.3(10) . . ?
C8 C7 Li2 91.4(9) . . ?
Cr2 C7 Li2 84.0(6) . . ?
C8 C7 Li1 87.7(8) . . ?
Cr2 C7 Li1 85.0(6) . . ?
Li2 C7 Li1 70.9(7) . . ?
C7 C8 Si4 177.4(11) . . ?
C7 C8 Li1 61.9(8) . . ?
Si4 C8 Li1 116.7(6) . . ?
C7 C8 Li2 58.3(8) . . ?
Si4 C8 Li2 123.3(7) . . ?
Li1 C8 Li2 60.4(6) . . ?
C10 C9 Cr2 170.0(10) . . ?
C10 C9 Li12 94.7(10) . . ?
Cr2 C9 Li12 81.1(7) . . ?
C10 C9 Li11 88.1(9) . . ?
Cr2 C9 Li11 82.1(6) . . ?
Li12 C9 Li11 75.8(8) . . ?
C10 C9 Li14 82.9(9) . . ?
Cr2 C9 Li14 97.7(6) . . ?
Li12 C9 Li14 159.4(8) . . ?
Li11 C9 Li14 83.7(7) . . ?
C9 C10 Si5 178.9(11) . . ?
C9 C10 Li14 69.7(9) . . ?
Si5 C10 Li14 109.9(7) . . ?
C9 C10 Li11 64.4(9) . . ?
Si5 C10 Li11 116.5(7) . . ?
Li14 C10 Li11 76.1(6) . . ?
C9 C10 Li12 58.0(8) . . ?
Si5 C10 Li12 122.7(8) . . ?
Li14 C10 Li12 124.2(8) . . ?
Li11 C10 Li12 65.2(7) . . ?
C12 C11 Cr2 169.9(10) . . ?
C12 C11 Li10 93.3(10) . . ?
Cr2 C11 Li10 82.0(7) . . ?
C12 C11 Li9 85.8(9) . . ?
Cr2 C11 Li9 84.4(5) . . ?
Li10 C11 Li9 75.5(7) . . ?
C12 C11 Li14 84.2(10) . . ?
Cr2 C11 Li14 97.2(6) . . ?
Li10 C11 Li14 160.2(8) . . ?
Li9 C11 Li14 84.7(6) . . ?
C11 C12 Si6 173.8(11) . . ?
C11 C12 Li9 66.0(8) . . ?
Si6 C12 Li9 111.9(7) . . ?
C11 C12 Li10 58.6(8) . . ?
Si6 C12 Li10 115.3(7) . . ?
Li9 C12 Li10 65.7(6) . . ?
C11 C12 Li14 69.0(9) . . ?
Si6 C12 Li14 116.6(7) . . ?
Li9 C12 Li14 77.4(6) . . ?
Li10 C12 Li14 124.3(8) . . ?
C14 C13 Li1 142.2(11) . . ?
C14 C13 Li7 150.6(12) . . ?
Li1 C13 Li7 67.2(7) . . ?
C14 C13 Li4 103.9(10) . . ?
Li1 C13 Li4 71.5(7) . . ?
Li7 C13 Li4 82.3(8) . . ?
C13 C14 Si7 176.1(11) . . ?
C16 C15 Li10 155.3(11) . . ?
C16 C15 Li5 136.6(11) . . ?
Li10 C15 Li5 67.6(7) . . ?
C16 C15 Li9 110.4(10) . . ?
Li10 C15 Li9 79.3(7) . . ?
Li5 C15 Li9 72.0(7) . . ?
C15 C16 Si8 170.4(11) . . ?
C18 C17 Li13 161.4(12) . . ?
C18 C17 Li4 115.1(12) . . ?
Li13 C17 Li4 83.5(8) . . ?
C18 C17 Li6 99.2(10) . . ?
Li13 C17 Li6 85.7(7) . . ?
Li4 C17 Li6 68.7(8) . . ?
C17 C18 Si9 171.2(11) . . ?
C17 C18 Li6 55.1(9) . . ?
Si9 C18 Li6 133.3(7) . . ?
C20 C19 Li8 150.0(13) . . ?
C20 C19 Li2 142.8(13) . . ?
Li8 C19 Li2 65.7(8) . . ?
C20 C19 Li6 115.3(11) . . ?
Li8 C19 Li6 80.5(8) . . ?
Li2 C19 Li6 68.0(7) . . ?
C19 C20 Si10 175.3(12) . . ?
C22 C21 Li12 152.2(12) . . ?
C22 C21 Li11 106.6(11) . . ?
Li12 C21 Li11 79.4(9) . . ?
C22 C21 Li3 141.8(11) . . ?
Li12 C21 Li3 66.0(8) . . ?
Li11 C21 Li3 69.7(8) . . ?
C21 C22 Si11 174.8(12) . . ?
C24 C23 Li9 97.9(9) . . ?
C24 C23 Li11 108.2(11) . . ?
Li9 C23 Li11 71.9(7) . . ?
C24 C23 Li14 164.2(11) . . ?
Li9 C23 Li14 89.2(7) . . ?
Li11 C23 Li14 87.4(8) . . ?
C23 C24 Si12 166.4(11) . . ?
C23 C24 Li9 55.3(8) . . ?
Si12 C24 Li9 135.1(7) . . ?
O5 C62 C63 95.9(9) . . ?
C62 C63 O6 113.3(9) . . ?
O7 C66 C67 108.8(11) . . ?
O8 C67 C66 108.1(9) . . ?
O9 C70 C71 117.6(3) . . ?
O9 C70 Li14 59.5(6) . . ?
C71 C70 Li14 79.9(4) . . ?
O10 C71 C70 103.0(5) . . ?
O11 C74 C75 107.6(11) . . ?
O12 C75 C74 109.8(10) . . ?
Li7 O1 Li10 86.1(9) . . ?
Li7 O1 Li1 74.5(8) . . ?
Li10 O1 Li1 107.8(8) . . ?
Li7 O1 Li5 109.1(8) . . ?
Li10 O1 Li5 74.3(8) . . ?
Li1 O1 Li5 176.1(8) . . ?
Li7 O1 Cr1 93.7(7) . . ?
Li10 O1 Cr1 166.7(7) . . ?
Li1 O1 Cr1 84.9(6) . . ?
Li5 O1 Cr1 93.3(5) . . ?
Li7 O1 Cr2 163.6(7) . . ?
Li10 O1 Cr2 89.4(6) . . ?
Li1 O1 Cr2 92.0(6) . . ?
Li5 O1 Cr2 84.7(5) . . ?
Cr1 O1 Cr2 94.3(3) . . ?
Li8 O2 Li12 84.4(9) . . ?
Li8 O2 Li2 79.4(8) . . ?
Li12 O2 Li2 109.2(9) . . ?
Li8 O2 Cr1 93.4(7) . . ?
Li12 O2 Cr1 165.3(7) . . ?
Li2 O2 Cr1 84.5(6) . . ?
Li8 O2 Li3 108.7(9) . . ?
Li12 O2 Li3 75.3(8) . . ?
Li2 O2 Li3 171.3(8) . . ?
Cr1 O2 Li3 91.7(6) . . ?
Li8 O2 Cr2 164.6(7) . . ?
Li12 O2 Cr2 90.6(7) . . ?
Li2 O2 Cr2 88.6(6) . . ?
Cr1 O2 Cr2 95.0(3) . . ?
Li3 O2 Cr2 83.9(6) . . ?
Li6 O3 Li2 92.4(9) . . ?
Li6 O3 Li1 159.5(9) . . ?
Li2 O3 Li1 87.5(8) . . ?
Li6 O3 Li4 84.5(8) . . ?
Li2 O3 Li4 162.0(9) . . ?
Li1 O3 Li4 89.3(8) . . ?
Li6 O3 Cr1 108.4(7) . . ?
Li2 O3 Cr1 92.9(7) . . ?
Li1 O3 Cr1 92.0(6) . . ?
Li4 O3 Cr1 105.0(7) . . ?
Li11 O4 Li3 88.5(9) . . ?
Li11 O4 Li9 93.6(8) . . ?
Li3 O4 Li9 162.8(8) . . ?
Li11 O4 Li5 163.9(9) . . ?
Li3 O4 Li5 86.7(8) . . ?
Li9 O4 Li5 86.6(7) . . ?
Li11 O4 Cr2 104.0(8) . . ?
Li3 O4 Cr2 91.8(6) . . ?
Li9 O4 Cr2 104.1(6) . . ?
Li5 O4 Cr2 91.5(6) . . ?
C62 O5 C61 99.8(8) . . ?
C62 O5 Li13 120.0(7) . . ?
C61 O5 Li13 133.6(7) . . ?
C64 O6 C63 113.8(9) . . ?
C64 O6 Li13 124.0(8) . . ?
C63 O6 Li13 121.2(9) . . ?
C66 O7 C65 111.2(8) . . ?
C66 O7 Li8 126.3(9) . . ?
C65 O7 Li8 122.1(9) . . ?
C67 O8 C68 109.4(7) . . ?
C67 O8 Li12 127.5(9) . . ?
C68 O8 Li12 122.2(8) . . ?
C69 O9 C70 120.3(6) . . ?
C69 O9 Li14 105.2(8) . . ?
C70 O9 Li14 88.1(8) . . ?
C71 O10 C72 106.2(7) . . ?
C71 O10 Li14 115.4(7) . . ?
C72 O10 Li14 132.4(7) . . ?
C73 O11 C74 112.3(9) . . ?
C73 O11 Li10 120.4(8) . . ?
C74 O11 Li10 127.1(10) . . ?
C76 O12 C75 112.9(8) . . ?
C76 O12 Li7 119.1(8) . . ?
C75 O12 Li7 127.4(9) . . ?
O3 Li1 O1 92.9(8) . . ?
O3 Li1 C13 102.6(9) . . ?
O1 Li1 C13 108.3(8) . . ?
O3 Li1 C7 98.8(8) . . ?
O1 Li1 C7 90.6(7) . . ?
C13 Li1 C7 150.4(9) . . ?
O3 Li1 Li7 97.8(9) . . ?
O1 Li1 Li7 51.9(6) . . ?
C13 Li1 Li7 56.7(7) . . ?
C7 Li1 Li7 139.5(10) . . ?
O3 Li1 C8 98.4(8) . . ?
O1 Li1 C8 120.8(8) . . ?
C13 Li1 C8 124.9(8) . . ?
C7 Li1 C8 30.4(4) . . ?
Li7 Li1 C8 162.6(10) . . ?
O3 Li1 Li2 45.8(6) . . ?
O1 Li1 Li2 92.3(8) . . ?
C13 Li1 Li2 144.1(10) . . ?
C7 Li1 Li2 53.1(6) . . ?
Li7 Li1 Li2 131.0(9) . . ?
C8 Li1 Li2 59.8(6) . . ?
O3 Li1 Li4 45.4(6) . . ?
O1 Li1 Li4 104.4(8) . . ?
C13 Li1 Li4 57.3(7) . . ?
C7 Li1 Li4 140.8(9) . . ?
Li7 Li1 Li4 72.2(8) . . ?
C8 Li1 Li4 124.3(8) . . ?
Li2 Li1 Li4 89.8(8) . . ?
O3 Li1 Cr1 44.9(4) . . ?
O1 Li1 Cr1 48.1(4) . . ?
C13 Li1 Cr1 110.9(7) . . ?
C7 Li1 Cr1 98.7(6) . . ?
Li7 Li1 Cr1 69.1(6) . . ?
C8 Li1 Cr1 119.7(7) . . ?
Li2 Li1 Cr1 62.0(6) . . ?
Li4 Li1 Cr1 68.4(6) . . ?
O3 Li1 Cr2 93.3(6) . . ?
O1 Li1 Cr2 45.3(4) . . ?
C13 Li1 Cr2 150.4(8) . . ?
C7 Li1 Cr2 45.7(4) . . ?
Li7 Li1 Cr2 96.8(7) . . ?
C8 Li1 Cr2 76.0(5) . . ?
Li2 Li1 Cr2 62.2(6) . . ?
Li4 Li1 Cr2 132.3(7) . . ?
Cr1 Li1 Cr2 64.4(4) . . ?
O3 Li1 Li10 128.7(8) . . ?
O1 Li1 Li10 35.8(5) . . ?
C13 Li1 Li10 95.7(7) . . ?
C7 Li1 Li10 86.3(7) . . ?
Li7 Li1 Li10 54.9(7) . . ?
C8 Li1 Li10 109.3(7) . . ?
Li2 Li1 Li10 116.9(8) . . ?
Li4 Li1 Li10 126.4(8) . . ?
Cr1 Li1 Li10 83.9(5) . . ?
Cr2 Li1 Li10 55.2(5) . . ?
O3 Li2 O2 92.7(9) . . ?
O3 Li2 C7 102.8(9) . . ?
O2 Li2 C7 93.6(8) . . ?
O3 Li2 C19 99.8(9) . . ?
O2 Li2 C19 105.1(9) . . ?
C7 Li2 C19 149.9(10) . . ?
O3 Li2 Li8 94.0(9) . . ?
O2 Li2 Li8 49.2(6) . . ?
C7 Li2 Li8 140.1(10) . . ?
C19 Li2 Li8 56.3(7) . . ?
O3 Li2 C8 99.2(8) . . ?
O2 Li2 C8 124.0(9) . . ?
C7 Li2 C8 30.4(4) . . ?
C19 Li2 C8 125.9(9) . . ?
Li8 Li2 C8 165.6(10) . . ?
O3 Li2 Li1 46.8(6) . . ?
O2 Li2 Li1 94.5(8) . . ?
C7 Li2 Li1 56.0(7) . . ?
C19 Li2 Li1 142.5(10) . . ?
Li8 Li2 Li1 128.8(10) . . ?
C8 Li2 Li1 59.8(6) . . ?
O3 Li2 Li6 43.8(6) . . ?
O2 Li2 Li6 103.6(9) . . ?
C7 Li2 Li6 142.1(10) . . ?
C19 Li2 Li6 56.0(6) . . ?
Li8 Li2 Li6 71.4(8) . . ?
C8 Li2 Li6 122.5(9) . . ?
Li1 Li2 Li6 88.7(8) . . ?
O3 Li2 Cr1 44.9(5) . . ?
O2 Li2 Cr1 47.9(4) . . ?
C7 Li2 Cr1 100.9(7) . . ?
C19 Li2 Cr1 109.2(8) . . ?
Li8 Li2 Cr1 66.8(7) . . ?
C8 Li2 Cr1 119.8(8) . . ?
Li1 Li2 Cr1 62.1(5) . . ?
Li6 Li2 Cr1 69.1(6) . . ?
O3 Li2 Cr2 96.8(8) . . ?
O2 Li2 Cr2 46.6(4) . . ?
C7 Li2 Cr2 47.3(5) . . ?
C19 Li2 Cr2 147.9(9) . . ?
Li8 Li2 Cr2 95.4(8) . . ?
C8 Li2 Cr2 77.6(6) . . ?
Li1 Li2 Cr2 65.6(6) . . ?
Li6 Li2 Cr2 134.4(8) . . ?
Cr1 Li2 Cr2 65.6(4) . . ?
O3 Li2 Li12 127.4(9) . . ?
O2 Li2 Li12 35.0(5) . . ?
C7 Li2 Li12 89.4(8) . . ?
C19 Li2 Li12 92.5(8) . . ?
Li8 Li2 Li12 52.5(7) . . ?
C8 Li2 Li12 114.0(8) . . ?
Li1 Li2 Li12 120.1(8) . . ?
Li6 Li2 Li12 123.5(8) . . ?
Cr1 Li2 Li12 82.7(6) . . ?
Cr2 Li2 Li12 55.8(5) . . ?
O4 Li3 O2 93.6(8) . . ?
O4 Li3 C3 102.6(9) . . ?
O2 Li3 C3 89.8(8) . . ?
O4 Li3 C21 99.5(9) . . ?
O2 Li3 C21 106.4(8) . . ?
C3 Li3 C21 151.6(10) . . ?
O4 Li3 C4 103.5(8) . . ?
O2 Li3 C4 118.6(9) . . ?
C3 Li3 C4 29.2(4) . . ?
C21 Li3 C4 127.2(9) . . ?
O4 Li3 Li12 94.7(9) . . ?
O2 Li3 Li12 50.8(7) . . ?
C3 Li3 Li12 138.0(10) . . ?
C21 Li3 Li12 56.1(7) . . ?
C4 Li3 Li12 160.0(11) . . ?
O4 Li3 Li11 45.0(6) . . ?
O2 Li3 Li11 103.0(9) . . ?
C3 Li3 Li11 145.0(10) . . ?
C21 Li3 Li11 54.6(7) . . ?
C4 Li3 Li11 130.3(9) . . ?
Li12 Li3 Li11 69.1(8) . . ?
O4 Li3 Li5 47.0(6) . . ?
O2 Li3 Li5 92.8(8) . . ?
C3 Li3 Li5 55.7(6) . . ?
C21 Li3 Li5 143.1(10) . . ?
C4 Li3 Li5 62.8(6) . . ?
Li12 Li3 Li5 128.7(9) . . ?
Li11 Li3 Li5 90.9(8) . . ?
O4 Li3 Cr2 45.2(4) . . ?
O2 Li3 Cr2 48.3(4) . . ?
C3 Li3 Cr2 99.9(7) . . ?
C21 Li3 Cr2 108.3(7) . . ?
C4 Li3 Cr2 121.6(7) . . ?
Li12 Li3 Cr2 66.6(6) . . ?
Li11 Li3 Cr2 67.9(6) . . ?
Li5 Li3 Cr2 62.1(5) . . ?
O4 Li3 Cr1 95.3(7) . . ?
O2 Li3 Cr1 43.7(4) . . ?
C3 Li3 Cr1 46.7(5) . . ?
C21 Li3 Cr1 147.6(8) . . ?
C4 Li3 Cr1 75.9(6) . . ?
Li12 Li3 Cr1 94.3(7) . . ?
Li11 Li3 Cr1 131.8(8) . . ?
Li5 Li3 Cr1 64.2(5) . . ?
Cr2 Li3 Cr1 64.1(4) . . ?
O4 Li3 Li8 127.8(9) . . ?
O2 Li3 Li8 34.6(5) . . ?
C3 Li3 Li8 87.3(8) . . ?
C21 Li3 Li8 93.1(7) . . ?
C4 Li3 Li8 108.3(8) . . ?
Li12 Li3 Li8 52.7(7) . . ?
Li11 Li3 Li8 121.4(9) . . ?
Li5 Li3 Li8 118.8(8) . . ?
Cr2 Li3 Li8 82.7(6) . . ?
Cr1 Li3 Li8 55.5(5) . . ?
O3 Li4 C17 102.8(9) . . ?
O3 Li4 C13 96.5(9) . . ?
C17 Li4 C13 156.6(11) . . ?
O3 Li4 C1 81.6(8) . . ?
C17 Li4 C1 101.7(9) . . ?
C13 Li4 C1 94.0(8) . . ?
O3 Li4 Li6 47.2(6) . . ?
C17 Li4 Li6 56.1(7) . . ?
C13 Li4 Li6 139.1(10) . . ?
C1 Li4 Li6 97.4(9) . . ?
O3 Li4 Li1 45.3(6) . . ?
C17 Li4 Li1 146.6(10) . . ?
C13 Li4 Li1 51.3(6) . . ?
C1 Li4 Li1 84.9(8) . . ?
Li6 Li4 Li1 90.7(8) . . ?
O3 Li4 C2 109.9(9) . . ?
C17 Li4 C2 95.5(8) . . ?
C13 Li4 C2 90.1(7) . . ?
C1 Li4 C2 28.3(4) . . ?
Li6 Li4 C2 117.1(9) . . ?
Li1 Li4 C2 104.2(8) . . ?
O3 Li4 Li13 91.8(8) . . ?
C17 Li4 Li13 47.8(6) . . ?
C13 Li4 Li13 145.2(9) . . ?
C1 Li4 Li13 53.9(5) . . ?
Li6 Li4 Li13 66.7(7) . . ?
Li1 Li4 Li13 126.8(8) . . ?
C2 Li4 Li13 55.5(5) . . ?
O3 Li4 Li7 80.4(8) . . ?
C17 Li4 Li7 149.8(10) . . ?
C13 Li4 Li7 46.6(6) . . ?
C1 Li4 Li7 48.6(6) . . ?
Li6 Li4 Li7 123.7(9) . . ?
Li1 Li4 Li7 50.4(6) . . ?
C2 Li4 Li7 56.1(6) . . ?
Li13 Li4 Li7 102.4(8) . . ?
O3 Li4 Cr1 38.2(4) . . ?
C17 Li4 Cr1 105.8(8) . . ?
C13 Li4 Cr1 97.5(7) . . ?
C1 Li4 Cr1 43.4(4) . . ?
Li6 Li4 Cr1 66.6(6) . . ?
Li1 Li4 Cr1 57.4(5) . . ?
C2 Li4 Cr1 71.7(5) . . ?
Li13 Li4 Cr1 69.4(5) . . ?
Li7 Li4 Cr1 58.5(5) . . ?
O4 Li5 O1 93.8(7) . . ?
O4 Li5 C15 101.7(8) . . ?
O1 Li5 C15 107.2(8) . . ?
O4 Li5 C3 99.2(7) . . ?
O1 Li5 C3 89.2(7) . . ?
C15 Li5 C3 152.3(9) . . ?
O4 Li5 Li10 94.5(8) . . ?
O1 Li5 Li10 51.8(6) . . ?
C15 Li5 Li10 56.3(7) . . ?
C3 Li5 Li10 139.5(9) . . ?
O4 Li5 Li9 46.3(5) . . ?
O1 Li5 Li9 104.2(7) . . ?
C15 Li5 Li9 55.4(6) . . ?
C3 Li5 Li9 142.9(8) . . ?
Li10 Li5 Li9 68.4(7) . . ?
O4 Li5 Li3 46.3(6) . . ?
O1 Li5 Li3 92.4(7) . . ?
C15 Li5 Li3 144.4(9) . . ?
C3 Li5 Li3 52.9(6) . . ?
Li10 Li5 Li3 128.3(9) . . ?
Li9 Li5 Li3 91.5(7) . . ?
O4 Li5 C4 95.7(7) . . ?
O1 Li5 C4 115.9(7) . . ?
C15 Li5 C4 132.0(8) . . ?
C3 Li5 C4 26.7(4) . . ?
Li10 Li5 C4 164.6(9) . . ?
Li9 Li5 C4 126.8(7) . . ?
Li3 Li5 C4 55.0(6) . . ?
O4 Li5 Cr2 45.1(4) . . ?
O1 Li5 Cr2 48.7(4) . . ?
C15 Li5 Cr2 109.8(7) . . ?
C3 Li5 Cr2 97.8(6) . . ?
Li10 Li5 Cr2 66.5(6) . . ?
Li9 Li5 Cr2 68.7(5) . . ?
Li3 Li5 Cr2 61.8(5) . . ?
C4 Li5 Cr2 114.0(6) . . ?
O4 Li5 Cr1 94.2(6) . . ?
O1 Li5 Cr1 43.4(4) . . ?
C15 Li5 Cr1 147.9(7) . . ?
C3 Li5 Cr1 46.2(4) . . ?
Li10 Li5 Cr1 95.2(7) . . ?
Li9 Li5 Cr1 132.3(7) . . ?
Li3 Li5 Cr1 63.3(5) . . ?
C4 Li5 Cr1 72.6(5) . . ?
Cr2 Li5 Cr1 63.7(3) . . ?
O4 Li5 Li7 128.1(8) . . ?
O1 Li5 Li7 34.7(5) . . ?
C15 Li5 Li7 92.9(7) . . ?
C3 Li5 Li7 88.2(7) . . ?
Li10 Li5 Li7 54.2(7) . . ?
Li9 Li5 Li7 122.3(7) . . ?
Li3 Li5 Li7 118.4(7) . . ?
C4 Li5 Li7 110.5(6) . . ?
Cr2 Li5 Li7 83.1(5) . . ?
Cr1 Li5 Li7 55.8(4) . . ?
O3 Li6 C17 103.0(9) . . ?
O3 Li6 C19 99.8(8) . . ?
C17 Li6 C19 155.7(10) . . ?
O3 Li6 Li4 48.4(6) . . ?
C17 Li6 Li4 55.2(7) . . ?
C19 Li6 Li4 145.0(10) . . ?
O3 Li6 C5 80.8(7) . . ?
C17 Li6 C5 97.1(8) . . ?
C19 Li6 C5 94.7(7) . . ?
Li4 Li6 C5 93.7(8) . . ?
O3 Li6 Li2 43.8(6) . . ?
C17 Li6 Li2 145.8(9) . . ?
C19 Li6 Li2 56.0(6) . . ?
Li4 Li6 Li2 90.7(8) . . ?
C5 Li6 Li2 86.4(7) . . ?
O3 Li6 C18 114.8(8) . . ?
C17 Li6 C18 25.7(4) . . ?
C19 Li6 C18 132.9(8) . . ?
Li4 Li6 C18 68.1(7) . . ?
C5 Li6 C18 120.6(8) . . ?
Li2 Li6 C18 145.5(9) . . ?
O3 Li6 C6 107.5(8) . . ?
C17 Li6 C6 94.0(8) . . ?
C19 Li6 C6 87.1(7) . . ?
Li4 Li6 C6 113.8(8) . . ?
C5 Li6 C6 26.9(4) . . ?
Li2 Li6 C6 103.3(7) . . ?
C18 Li6 C6 110.0(7) . . ?
O3 Li6 Li13 90.0(7) . . ?
C17 Li6 Li13 46.4(6) . . ?
C19 Li6 Li13 142.5(8) . . ?
Li4 Li6 Li13 63.3(6) . . ?
C5 Li6 Li13 51.0(5) . . ?
Li2 Li6 Li13 124.4(8) . . ?
C18 Li6 Li13 71.2(5) . . ?
C6 Li6 Li13 55.5(5) . . ?
O3 Li6 Li8 79.3(7) . . ?
C17 Li6 Li8 144.4(9) . . ?
C19 Li6 Li8 49.1(6) . . ?
Li4 Li6 Li8 121.6(9) . . ?
C5 Li6 Li8 47.6(6) . . ?
Li2 Li6 Li8 52.7(6) . . ?
C18 Li6 Li8 161.8(8) . . ?
C6 Li6 Li8 52.8(6) . . ?
Li13 Li6 Li8 98.6(7) . . ?
O3 Li6 Cr1 36.8(4) . . ?
C17 Li6 Cr1 103.9(7) . . ?
C19 Li6 Cr1 99.5(7) . . ?
Li4 Li6 Cr1 64.9(6) . . ?
C5 Li6 Cr1 44.0(4) . . ?
Li2 Li6 Cr1 56.6(5) . . ?
C18 Li6 Cr1 127.5(7) . . ?
C6 Li6 Cr1 70.7(5) . . ?
Li13 Li6 Cr1 67.8(4) . . ?
Li8 Li6 Cr1 57.1(5) . . ?
O1 Li7 O12 114.5(10) . . ?
O1 Li7 C13 109.3(10) . . ?
O12 Li7 C13 121.5(10) . . ?
O1 Li7 C1 88.1(8) . . ?
O12 Li7 C1 115.9(10) . . ?
C13 Li7 C1 102.1(9) . . ?
O1 Li7 Li1 53.5(6) . . ?
O12 Li7 Li1 149.2(12) . . ?
C13 Li7 Li1 56.1(7) . . ?
C1 Li7 Li1 93.3(9) . . ?
O1 Li7 C2 116.2(9) . . ?
O12 Li7 C2 100.2(9) . . ?
C13 Li7 C2 93.2(8) . . ?
C1 Li7 C2 28.1(4) . . ?
Li1 Li7 C2 110.6(9) . . ?
O1 Li7 Li10 47.2(6) . . ?
O12 Li7 Li10 75.5(8) . . ?
C13 Li7 Li10 112.3(10) . . ?
C1 Li7 Li10 129.9(10) . . ?
Li1 Li7 Li10 78.2(8) . . ?
C2 Li7 Li10 152.6(9) . . ?
O1 Li7 Cr1 44.2(4) . . ?
O12 Li7 Cr1 134.5(9) . . ?
C13 Li7 Cr1 103.9(8) . . ?
C1 Li7 Cr1 45.2(5) . . ?
Li1 Li7 Cr1 60.8(6) . . ?
C2 Li7 Cr1 73.0(6) . . ?
Li10 Li7 Cr1 90.6(7) . . ?
O1 Li7 Li4 94.2(8) . . ?
O12 Li7 Li4 149.6(10) . . ?
C13 Li7 Li4 51.1(6) . . ?
C1 Li7 Li4 52.4(6) . . ?
Li1 Li7 Li4 57.4(7) . . ?
C2 Li7 Li4 55.8(6) . . ?
Li10 Li7 Li4 134.6(9) . . ?
Cr1 Li7 Li4 61.5(5) . . ?
O1 Li7 Li5 36.1(5) . . ?
O12 Li7 Li5 83.9(7) . . ?
C13 Li7 Li5 145.2(9) . . ?
C1 Li7 Li5 84.4(7) . . ?
Li1 Li7 Li5 89.7(7) . . ?
C2 Li7 Li5 106.1(7) . . ?
Li10 Li7 Li5 46.9(6) . . ?
Cr1 Li7 Li5 57.0(4) . . ?
Li4 Li7 Li5 118.4(7) . . ?
O7 Li8 O2 113.0(10) . . ?
O7 Li8 C5 111.2(10) . . ?
O2 Li8 C5 90.2(9) . . ?
O7 Li8 C19 125.2(11) . . ?
O2 Li8 C19 108.9(10) . . ?
C5 Li8 C19 102.2(9) . . ?
O7 Li8 Li2 151.5(12) . . ?
O2 Li8 Li2 51.4(7) . . ?
C5 Li8 Li2 93.8(9) . . ?
C19 Li8 Li2 58.0(7) . . ?
O7 Li8 C6 96.4(9) . . ?
O2 Li8 C6 119.1(10) . . ?
C5 Li8 C6 29.0(4) . . ?
C19 Li8 C6 92.6(8) . . ?
Li2 Li8 C6 112.0(9) . . ?
O7 Li8 Li12 75.2(8) . . ?
O2 Li8 Li12 48.1(7) . . ?
C5 Li8 Li12 132.4(10) . . ?
C19 Li8 Li12 111.6(10) . . ?
Li2 Li8 Li12 77.9(9) . . ?
C6 Li8 Li12 154.9(10) . . ?
O7 Li8 Cr1 129.8(9) . . ?
O2 Li8 Cr1 44.2(5) . . ?
C5 Li8 Cr1 46.9(5) . . ?
C19 Li8 Cr1 104.8(8) . . ?
Li2 Li8 Cr1 59.6(6) . . ?
C6 Li8 Cr1 75.7(6) . . ?
Li12 Li8 Cr1 91.4(8) . . ?
O7 Li8 Li6 151.3(10) . . ?
O2 Li8 Li6 92.9(8) . . ?
C5 Li8 Li6 54.1(6) . . ?
C19 Li8 Li6 50.4(6) . . ?
Li2 Li8 Li6 55.9(7) . . ?
C6 Li8 Li6 58.6(6) . . ?
Li12 Li8 Li6 133.4(9) . . ?
Cr1 Li8 Li6 61.8(5) . . ?
O7 Li8 Li3 80.9(8) . . ?
O2 Li8 Li3 36.7(5) . . ?
C5 Li8 Li3 85.4(7) . . ?
C19 Li8 Li3 145.4(9) . . ?
Li2 Li8 Li3 88.0(8) . . ?
C6 Li8 Li3 107.8(8) . . ?
Li12 Li8 Li3 48.0(6) . . ?
Cr1 Li8 Li3 56.4(5) . . ?
Li6 Li8 Li3 118.1(8) . . ?
O4 Li9 C15 99.6(7) . . ?
O4 Li9 C23 96.6(7) . . ?
C15 Li9 C23 159.6(8) . . ?
O4 Li9 C11 83.2(7) . . ?
C15 Li9 C11 97.6(7) . . ?
C23 Li9 C11 96.6(7) . . ?
O4 Li9 C12 111.4(7) . . ?
C15 Li9 C12 92.9(7) . . ?
C23 Li9 C12 92.7(6) . . ?
C11 Li9 C12 28.2(4) . . ?
O4 Li9 Li5 47.1(5) . . ?
C15 Li9 Li5 52.6(5) . . ?
C23 Li9 Li5 142.6(8) . . ?
C11 Li9 Li5 88.5(6) . . ?
C12 Li9 Li5 107.8(7) . . ?
O4 Li9 Li11 42.5(6) . . ?
C15 Li9 Li11 139.1(8) . . ?
C23 Li9 Li11 54.3(6) . . ?
C11 Li9 Li11 92.9(7) . . ?
C12 Li9 Li11 113.2(8) . . ?
Li5 Li9 Li11 88.5(7) . . ?
O4 Li9 C24 105.5(7) . . ?
C15 Li9 C24 134.6(7) . . ?
C23 Li9 C24 26.8(4) . . ?
C11 Li9 C24 122.3(7) . . ?
C12 Li9 C24 111.6(7) . . ?
Li5 Li9 C24 138.8(7) . . ?
Li11 Li9 C24 65.4(6) . . ?
O4 Li9 Li10 82.9(7) . . ?
C15 Li9 Li10 49.2(6) . . ?
C23 Li9 Li10 146.3(8) . . ?
C11 Li9 Li10 49.8(6) . . ?
C12 Li9 Li10 57.2(6) . . ?
Li5 Li9 Li10 52.7(6) . . ?
Li11 Li9 Li10 120.1(8) . . ?
C24 Li9 Li10 168.4(8) . . ?
O4 Li9 Cr2 38.9(4) . . ?
C15 Li9 Cr2 99.3(6) . . ?
C23 Li9 Cr2 101.1(6) . . ?
C11 Li9 Cr2 44.4(4) . . ?
C12 Li9 Cr2 72.6(5) . . ?
Li5 Li9 Cr2 58.4(4) . . ?
Li11 Li9 Cr2 62.6(5) . . ?
C24 Li9 Cr2 123.9(6) . . ?
Li10 Li9 Cr2 58.3(5) . . ?
O4 Li9 Li14 89.1(7) . . ?
C15 Li9 Li14 145.2(8) . . ?
C23 Li9 Li14 46.9(6) . . ?
C11 Li9 Li14 49.8(5) . . ?
C12 Li9 Li14 52.9(5) . . ?
Li5 Li9 Li14 125.5(7) . . ?
Li11 Li9 Li14 64.9(7) . . ?
C24 Li9 Li14 73.0(6) . . ?
Li10 Li9 Li14 99.5(7) . . ?
Cr2 Li9 Li14 67.1(5) . . ?
O1 Li10 O11 109.9(10) . . ?
O1 Li10 C15 109.1(9) . . ?
O11 Li10 C15 124.8(10) . . ?
O1 Li10 C11 93.6(9) . . ?
O11 Li10 C11 110.1(10) . . ?
C15 Li10 C11 104.7(9) . . ?
O1 Li10 Li5 53.9(6) . . ?
O11 Li10 Li5 149.9(11) . . ?
C15 Li10 Li5 56.2(7) . . ?
C11 Li10 Li5 97.0(9) . . ?
O1 Li10 C12 121.7(10) . . ?
O11 Li10 C12 96.6(8) . . ?
C15 Li10 C12 94.5(8) . . ?
C11 Li10 C12 28.2(4) . . ?
Li5 Li10 C12 113.5(9) . . ?
O1 Li10 Li7 46.7(6) . . ?
O11 Li10 Li7 73.0(8) . . ?
C15 Li10 Li7 110.4(9) . . ?
C11 Li10 Li7 133.6(10) . . ?
Li5 Li10 Li7 79.0(8) . . ?
C12 Li10 Li7 154.7(10) . . ?
O1 Li10 Li9 98.3(8) . . ?
O11 Li10 Li9 149.3(10) . . ?
C15 Li10 Li9 51.6(6) . . ?
C11 Li10 Li9 54.7(6) . . ?
Li5 Li10 Li9 58.9(6) . . ?
C12 Li10 Li9 57.0(6) . . ?
Li7 Li10 Li9 137.5(9) . . ?
O1 Li10 Cr2 47.1(5) . . ?
O11 Li10 Cr2 128.4(9) . . ?
C15 Li10 Cr2 106.8(8) . . ?
C11 Li10 Cr2 47.7(5) . . ?
Li5 Li10 Cr2 62.8(6) . . ?
C12 Li10 Cr2 75.6(6) . . ?
Li7 Li10 Cr2 92.6(7) . . ?
Li9 Li10 Cr2 64.6(5) . . ?
O1 Li10 Li1 36.4(5) . . ?
O11 Li10 Li1 78.7(7) . . ?
C15 Li10 Li1 145.1(9) . . ?
C11 Li10 Li1 87.2(7) . . ?
Li5 Li10 Li1 90.3(8) . . ?
C12 Li10 Li1 109.1(8) . . ?
Li7 Li10 Li1 47.0(6) . . ?
Li9 Li10 Li1 122.2(8) . . ?
Cr2 Li10 Li1 57.7(5) . . ?
O4 Li11 C21 102.1(10) . . ?
O4 Li11 C23 97.4(9) . . ?
C21 Li11 C23 156.2(11) . . ?
O4 Li11 C9 84.9(9) . . ?
C21 Li11 C9 97.9(9) . . ?
C23 Li11 C9 97.2(9) . . ?
O4 Li11 Li3 46.5(7) . . ?
C21 Li11 Li3 55.7(7) . . ?
C23 Li11 Li3 142.6(10) . . ?
C9 Li11 Li3 89.8(9) . . ?
O4 Li11 C10 112.4(10) . . ?
C21 Li11 C10 92.1(8) . . ?
C23 Li11 C10 92.9(8) . . ?
C9 Li11 C10 27.5(4) . . ?
Li3 Li11 C10 108.7(9) . . ?
O4 Li11 Li9 43.9(6) . . ?
C21 Li11 Li9 142.2(10) . . ?
C23 Li11 Li9 53.8(6) . . ?
C9 Li11 Li9 94.9(8) . . ?
Li3 Li11 Li9 89.1(8) . . ?
C10 Li11 Li9 114.2(9) . . ?
O4 Li11 Li12 83.2(9) . . ?
C21 Li11 Li12 50.0(7) . . ?
C23 Li11 Li12 147.3(11) . . ?
C9 Li11 Li12 50.1(7) . . ?
Li3 Li11 Li12 53.3(7) . . ?
C10 Li11 Li12 57.6(7) . . ?
Li9 Li11 Li12 121.9(9) . . ?
O4 Li11 Cr2 39.5(5) . . ?
C21 Li11 Cr2 101.9(8) . . ?
C23 Li11 Cr2 101.8(8) . . ?
C9 Li11 Cr2 45.5(5) . . ?
Li3 Li11 Cr2 58.7(6) . . ?
C10 Li11 Cr2 72.9(6) . . ?
Li9 Li11 Cr2 64.0(5) . . ?
Li12 Li11 Cr2 58.8(6) . . ?
O4 Li11 Li14 91.3(8) . . ?
C21 Li11 Li14 143.9(10) . . ?
C23 Li11 Li14 47.6(6) . . ?
C9 Li11 Li14 49.6(6) . . ?
Li3 Li11 Li14 126.9(9) . . ?
C10 Li11 Li14 51.9(6) . . ?
Li9 Li11 Li14 66.6(6) . . ?
Li12 Li11 Li14 99.7(8) . . ?
Cr2 Li11 Li14 68.1(6) . . ?
O8 Li12 O2 114.5(11) . . ?
O8 Li12 C21 119.9(10) . . ?
O2 Li12 C21 111.2(10) . . ?
O8 Li12 C9 112.3(10) . . ?
O2 Li12 C9 92.5(9) . . ?
C21 Li12 C9 102.2(10) . . ?
O8 Li12 Li3 150.4(12) . . ?
O2 Li12 Li3 53.8(7) . . ?
C21 Li12 Li3 57.9(7) . . ?
C9 Li12 Li3 96.1(9) . . ?
O8 Li12 Li8 75.3(8) . . ?
O2 Li12 Li8 47.5(7) . . ?
C21 Li12 Li8 113.3(10) . . ?
C9 Li12 Li8 133.4(10) . . ?
Li3 Li12 Li8 79.3(9) . . ?
O8 Li12 C10 97.1(9) . . ?
O2 Li12 C10 119.7(10) . . ?
C21 Li12 C10 92.1(8) . . ?
C9 Li12 C10 27.2(4) . . ?
Li3 Li12 C10 112.4(10) . . ?
Li8 Li12 C10 154.0(10) . . ?
O8 Li12 Li11 147.8(11) . . ?
O2 Li12 Li11 96.2(9) . . ?
C21 Li12 Li11 50.6(7) . . ?
C9 Li12 Li11 54.1(7) . . ?
Li3 Li12 Li11 57.6(8) . . ?
Li8 Li12 Li11 136.4(10) . . ?
C10 Li12 Li11 57.2(6) . . ?
O8 Li12 Cr2 133.9(10) . . ?
O2 Li12 Cr2 46.1(5) . . ?
C21 Li12 Cr2 105.9(8) . . ?
C9 Li12 Cr2 47.7(5) . . ?
Li3 Li12 Cr2 61.7(6) . . ?
Li8 Li12 Cr2 92.6(8) . . ?
C10 Li12 Cr2 74.7(6) . . ?
Li11 Li12 Cr2 62.8(6) . . ?
O8 Li12 Li2 85.7(8) . . ?
O2 Li12 Li2 35.8(5) . . ?
C21 Li12 Li2 147.0(10) . . ?
C9 Li12 Li2 84.2(7) . . ?
Li3 Li12 Li2 89.4(8) . . ?
Li8 Li12 Li2 49.7(7) . . ?
C10 Li12 Li2 105.7(8) . . ?
Li11 Li12 Li2 117.8(8) . . ?
Cr2 Li12 Li2 55.1(5) . . ?
O6 Li13 C17 101.7(6) . . ?
O6 Li13 O5 64.3(5) . . ?
C17 Li13 O5 161.7(7) . . ?
O6 Li13 C5 127.4(7) . . ?
C17 Li13 C5 101.9(6) . . ?
O5 Li13 C5 96.2(5) . . ?
O6 Li13 C1 142.5(7) . . ?
C17 Li13 C1 101.0(6) . . ?
O5 Li13 C1 86.2(5) . . ?
C5 Li13 C1 75.6(5) . . ?
O6 Li13 C2 118.3(7) . . ?
C17 Li13 C2 97.8(6) . . ?
O5 Li13 C2 80.5(5) . . ?
C5 Li13 C2 104.1(6) . . ?
C1 Li13 C2 28.7(4) . . ?
O6 Li13 C6 102.6(6) . . ?
C17 Li13 C6 97.8(6) . . ?
O5 Li13 C6 96.8(5) . . ?
C5 Li13 C6 27.8(4) . . ?
C1 Li13 C6 103.4(5) . . ?
C2 Li13 C6 131.8(6) . . ?
O6 Li13 Li4 142.1(7) . . ?
C17 Li13 Li4 48.7(6) . . ?
O5 Li13 Li4 136.7(6) . . ?
C5 Li13 Li4 86.4(6) . . ?
C1 Li13 Li4 52.4(5) . . ?
C2 Li13 Li4 57.2(5) . . ?
C6 Li13 Li4 104.3(6) . . ?
O6 Li13 Li6 132.4(7) . . ?
C17 Li13 Li6 47.9(5) . . ?
O5 Li13 Li6 150.3(6) . . ?
C5 Li13 Li6 54.2(5) . . ?
C1 Li13 Li6 84.6(5) . . ?
C2 Li13 Li6 103.4(5) . . ?
C6 Li13 Li6 58.4(5) . . ?
Li4 Li13 Li6 50.0(5) . . ?
O10 Li14 O9 81.5(7) . . ?
O10 Li14 C23 91.4(8) . . ?
O9 Li14 C23 162.3(10) . . ?
O10 Li14 C9 159.3(11) . . ?
O9 Li14 C9 89.5(7) . . ?
C23 Li14 C9 91.7(7) . . ?
O10 Li14 C11 126.5(10) . . ?
O9 Li14 C11 107.9(8) . . ?
C23 Li14 C11 89.4(6) . . ?
C9 Li14 C11 74.0(7) . . ?
O10 Li14 C10 132.2(10) . . ?
O9 Li14 C10 82.4(6) . . ?
C23 Li14 C10 90.7(7) . . ?
C9 Li14 C10 27.3(4) . . ?
C11 Li14 C10 101.3(8) . . ?
O10 Li14 C12 99.8(9) . . ?
O9 Li14 C12 109.9(8) . . ?
C23 Li14 C12 87.2(6) . . ?
C9 Li14 C12 100.7(8) . . ?
C11 Li14 C12 26.8(4) . . ?
C10 Li14 C12 128.0(9) . . ?
O10 Li14 C70 52.8(5) . . ?
O9 Li14 C70 32.4(3) . . ?
C23 Li14 C70 144.2(10) . . ?
C9 Li14 C70 121.7(7) . . ?
C11 Li14 C70 110.7(8) . . ?
C10 Li14 C70 112.8(6) . . ?
C12 Li14 C70 97.7(7) . . ?
O10 Li14 Li11 133.0(9) . . ?
O9 Li14 Li11 133.7(9) . . ?
C23 Li14 Li11 45.0(6) . . ?
C9 Li14 Li11 46.8(6) . . ?
C11 Li14 Li11 77.8(6) . . ?
C10 Li14 Li11 52.0(6) . . ?
C12 Li14 Li11 95.0(7) . . ?
C70 Li14 Li11 164.6(8) . . ?
O10 Li14 Li9 116.2(7) . . ?
O9 Li14 Li9 153.0(9) . . ?
C23 Li14 Li9 43.9(4) . . ?
C9 Li14 Li9 79.4(6) . . ?
C11 Li14 Li9 45.5(4) . . ?
C10 Li14 Li9 97.4(7) . . ?
C12 Li14 Li9 49.7(5) . . ?
C70 Li14 Li9 146.1(8) . . ?
Li11 Li14 Li9 48.6(5) . . ?

loop_
_geom_bond_atom_site_label_1
_geom_bond_atom_site_label_2
_geom_bond_distance
_geom_bond_site_symmetry_2
_geom_bond_publ_flag
Cr1 O3 1.913(7) . ?
Cr1 O2 2.017(7) . ?
Cr1 O1 2.026(7) . ?
Cr1 C1 2.068(11) . ?
Cr1 C5 2.130(12) . ?
Cr1 C3 2.133(12) . ?
Cr1 Li2 2.71(2) . ?
Cr1 Li1 2.71(2) . ?
Cr1 Li8 2.89(2) . ?
Cr1 Li7 2.90(2) . ?
Cr1 Li3 2.92(2) . ?
Cr1 Li5 2.94(2) . ?
Cr2 O4 1.958(7) . ?
Cr2 O2 2.071(7) . ?
Cr2 O1 2.086(7) . ?
Cr2 C7 2.105(12) . ?
Cr2 C11 2.127(12) . ?
Cr2 C9 2.149(12) . ?
Cr2 Li3 2.76(2) . ?
Cr2 Li5 2.76(2) . ?
Cr2 Li2 2.85(2) . ?
Cr2 Li10 2.85(2) . ?
Cr2 Li12 2.87(2) . ?
Cr2 Li1 2.93(2) . ?
Si1 C27 1.784(14) . ?
Si1 C25 1.834(13) . ?
Si1 C2 1.878(13) . ?
Si1 C26 1.898(13) . ?
Si2 C30 1.852(14) . ?
Si2 C28 1.871(12) . ?
Si2 C29 1.875(11) . ?
Si2 C4 1.882(12) . ?
Si3 C32 1.755(14) . ?
Si3 C33 1.80(2) . ?
Si3 C6 1.835(12) . ?
Si3 C31 1.894(15) . ?
Si4 C8 1.787(12) . ?
Si4 C35 1.838(12) . ?
Si4 C36 1.852(13) . ?
Si4 C34 1.868(13) . ?
Si5 C37 1.790(15) . ?
Si5 C10 1.812(13) . ?
Si5 C38 1.869(14) . ?
Si5 C39 1.908(13) . ?
Si6 C41 1.829(12) . ?
Si6 C12 1.855(13) . ?
Si6 C40 1.886(14) . ?
Si6 C42 1.914(13) . ?
Si7 C45 1.722(13) . ?
Si7 C44 1.775(13) . ?
Si7 C14 1.868(13) . ?
Si7 C43 1.860(15) . ?
Si8 C16 1.809(14) . ?
Si8 C46 1.824(14) . ?
Si8 C47 1.85(2) . ?
Si8 C48 1.898(12) . ?
Si9 C18 1.834(12) . ?
Si9 C51 1.853(13) . ?
Si9 C49 1.853(13) . ?
Si9 C50 1.900(14) . ?
Si10 C52 1.787(13) . ?
Si10 C20 1.856(13) . ?
Si10 C54 1.863(14) . ?
Si10 C53 1.91(2) . ?
Si11 C56 1.668(13) . ?
Si11 C55 1.756(12) . ?
Si11 C22 1.790(14) . ?
Si11 C57 1.820(12) . ?
Si12 C58 1.80(2) . ?
Si12 C24 1.813(14) . ?
Si12 C60 1.831(13) . ?
Si12 C59 1.83(2) . ?
C1 C2 1.246(15) . ?
C1 Li7 2.25(2) . ?
C1 Li4 2.38(2) . ?
C1 Li13 2.43(2) . ?
C2 Li13 2.57(2) . ?
C2 Li4 2.63(2) . ?
C2 Li7 2.64(2) . ?
C3 C4 1.174(14) . ?
C3 Li3 2.18(2) . ?
C3 Li5 2.26(2) . ?
C4 Li3 2.40(2) . ?
C4 Li5 2.61(2) . ?
C5 C6 1.247(15) . ?
C5 Li8 2.27(2) . ?
C5 Li13 2.38(2) . ?
C5 Li6 2.49(2) . ?
C6 Li8 2.57(2) . ?
C6 Li13 2.67(2) . ?
C6 Li6 2.76(2) . ?
C7 C8 1.279(15) . ?
C7 Li2 2.15(2) . ?
C7 Li1 2.23(2) . ?
C8 Li1 2.53(2) . ?
C8 Li2 2.53(2) . ?
C9 C10 1.223(15) . ?
C9 Li12 2.27(2) . ?
C9 Li11 2.39(2) . ?
C9 Li14 2.50(2) . ?
C10 Li14 2.64(3) . ?
C10 Li11 2.65(2) . ?
C10 Li12 2.66(2) . ?
C11 C12 1.225(15) . ?
C11 Li10 2.21(2) . ?
C11 Li9 2.37(2) . ?
C11 Li14 2.53(2) . ?
C12 Li9 2.58(2) . ?
C12 Li10 2.59(2) . ?
C12 Li14 2.70(2) . ?
C13 C14 1.22(2) . ?
C13 Li1 2.15(2) . ?
C13 Li7 2.16(2) . ?
C13 Li4 2.31(2) . ?
C15 C16 1.27(2) . ?
C15 Li10 2.16(2) . ?
C15 Li5 2.16(2) . ?
C15 Li9 2.24(2) . ?
C17 C18 1.17(2) . ?
C17 Li13 2.15(2) . ?
C17 Li4 2.18(2) . ?
C17 Li6 2.20(2) . ?
C18 Li6 2.65(2) . ?
C19 C20 1.14(2) . ?
C19 Li8 2.31(2) . ?
C19 Li2 2.35(2) . ?
C19 Li6 2.35(2) . ?
C21 C22 1.19(2) . ?
C21 Li12 2.23(2) . ?
C21 Li11 2.25(2) . ?
C21 Li3 2.28(2) . ?
C23 C24 1.25(2) . ?
C23 Li9 2.29(2) . ?
C23 Li11 2.31(2) . ?
C23 Li14 2.41(2) . ?
C24 Li9 2.76(2) . ?
C61 O5 1.759(14) . ?
C62 O5 1.259(13) . ?
C62 C63 1.474(13) . ?
C63 O6 1.524(14) . ?
C64 O6 1.49(2) . ?
C65 O7 1.465(11) . ?
C66 O7 1.412(15) . ?
C66 C67 1.50(2) . ?
C67 O8 1.418(14) . ?
C68 O8 1.468(9) . ?
C69 O9 1.328(8) . ?
C70 O9 1.490(9) . ?
C70 C71 1.50 . ?
C70 Li14 2.78(2) . ?
C71 O10 1.373(9) . ?
C72 O10 1.467(12) . ?
C73 O11 1.402(10) . ?
C74 O11 1.450(14) . ?
C74 C75 1.48(2) . ?
C75 O12 1.445(12) . ?
C76 O12 1.386(12) . ?
O1 Li7 1.95(2) . ?
O1 Li10 1.96(2) . ?
O1 Li1 1.99(2) . ?
O1 Li5 2.02(2) . ?
O2 Li8 1.95(2) . ?
O2 Li12 1.97(2) . ?
O2 Li2 2.01(2) . ?
O2 Li3 2.05(2) . ?
O3 Li6 1.82(2) . ?
O3 Li2 1.82(2) . ?
O3 Li1 1.85(2) . ?
O3 Li4 1.86(2) . ?
O4 Li11 1.83(2) . ?
O4 Li3 1.88(2) . ?
O4 Li9 1.88(2) . ?
O4 Li5 1.90(2) . ?
O5 Li13 2.373(13) . ?
O6 Li13 2.04(2) . ?
O7 Li8 1.94(2) . ?
O8 Li12 1.96(2) . ?
O9 Li14 2.397(10) . ?
O10 Li14 2.05(2) . ?
O11 Li10 2.00(2) . ?
O12 Li7 1.95(2) . ?
Li1 Li7 2.39(2) . ?
Li1 Li2 2.54(3) . ?
Li1 Li4 2.61(3) . ?
Li1 Li10 3.19(3) . ?
Li2 Li8 2.53(3) . ?
Li2 Li6 2.63(3) . ?
Li2 Li12 3.24(3) . ?
Li3 Li12 2.46(3) . ?
Li3 Li11 2.59(3) . ?
Li3 Li5 2.59(2) . ?
Li3 Li8 3.25(3) . ?
Li4 Li6 2.47(3) . ?
Li4 Li13 2.88(2) . ?
Li4 Li7 2.95(3) . ?
Li5 Li10 2.40(2) . ?
Li5 Li9 2.59(2) . ?
Li5 Li7 3.23(2) . ?
Li6 Li13 2.96(2) . ?
Li6 Li8 3.01(3) . ?
Li7 Li10 2.67(3) . ?
Li8 Li12 2.63(3) . ?
Li9 Li11 2.70(3) . ?
Li9 Li10 2.81(2) . ?
Li9 Li14 3.31(2) . ?
Li11 Li12 2.86(3) . ?
Li11 Li14 3.26(3) . ?
